data_4131960
loop_
_publ_author_name
'Malik, Abaid Ullah'
'Gan, Fuwei'
'Shen, Chengshuo'
'Yu, Na'
'Wang, Ruibin'
'Crassous, Jeanne'
'Shu, Mouhai'
'Qiu, Huibin'

_publ_section_title
;
 Chiral Organic Cages with a Triple-Stranded Helical Structure Derived
 from Helicene.
;
_journal_issue 8
_journal_name_full 'Journal of the American Chemical Society'
_journal_page_first 2769
_journal_page_last 2772
_journal_paper_doi 10.1021/jacs.7b13512
_journal_volume 140
_journal_year 2018
_chemical_formula_moiety 'C168 H138 N8 O6, 10/3(C H2 Cl2 ), 18(O)'
_chemical_formula_sum 'C171.33333 H144.66667 Cl6.66667 N8 O24'
_chemical_formula_weight 2935.94
_space_group_crystal_system monoclinic
_space_group_IT_number 5
_space_group_name_Hall 'C 2y'
_space_group_name_H-M_alt 'C 1 2 1'
_atom_sites_solution_hydrogens geom
_audit_creation_method SHELXL-2014/7
_cell_angle_alpha 90
_cell_angle_beta 94.904(3)
_cell_angle_gamma 90
_cell_formula_units_Z 6
_cell_length_a 47.641(3)
_cell_length_b 21.1704(10)
_cell_length_c 27.0403(12)
_cell_measurement_reflns_used 9508
_cell_measurement_temperature 173(2)
_cell_measurement_theta_max 72.01
_cell_measurement_theta_min 2.58
_cell_volume 27172(2)
_computing_cell_refinement 'Bruker SAINT'
_computing_data_collection 'Bruker APEX2'
_computing_data_reduction 'Bruker SAINT'
_computing_molecular_graphics 'Bruker SHELXTL'
_computing_publication_material 'Bruker SHELXTL'
_computing_structure_refinement 'SHELXL-2014 (Sheldrick 2014)'
_computing_structure_solution 'SHELXS-97 (Sheldrick 2008)'
_diffrn_ambient_temperature 173(2)
_diffrn_measured_fraction_theta_full 0.974
_diffrn_measured_fraction_theta_max 0.974
_diffrn_measurement_device_type 'Bruker APEX-II CCD'
_diffrn_measurement_method '\f and \w scans'
_diffrn_radiation_type CuK\a
_diffrn_radiation_wavelength 1.54178
_diffrn_reflns_av_R_equivalents 0.0317
_diffrn_reflns_av_unetI/netI 0.0674
_diffrn_reflns_Laue_measured_fraction_full 0.974
_diffrn_reflns_Laue_measured_fraction_max 0.974
_diffrn_reflns_limit_h_max 54
_diffrn_reflns_limit_h_min -49
_diffrn_reflns_limit_k_max 23
_diffrn_reflns_limit_k_min -24
_diffrn_reflns_limit_l_max 30
_diffrn_reflns_limit_l_min -24
_diffrn_reflns_number 50681
_diffrn_reflns_point_group_measured_fraction_full 0.862
_diffrn_reflns_point_group_measured_fraction_max 0.862
_diffrn_reflns_theta_full 61.164
_diffrn_reflns_theta_max 61.164
_diffrn_reflns_theta_min 2.373
_exptl_absorpt_coefficient_mu 1.452
_exptl_absorpt_correction_T_max 0.794
_exptl_absorpt_correction_T_min 0.738
_exptl_absorpt_correction_type multi-scan
_exptl_absorpt_process_details SDAABS
_exptl_crystal_colour COLORLESS
_exptl_crystal_density_diffrn 1.077
_exptl_crystal_description BLOCK
_exptl_crystal_F_000 9204
_exptl_crystal_size_max 0.23
_exptl_crystal_size_mid 0.20
_exptl_crystal_size_min 0.16
_refine_diff_density_max 1.026
_refine_diff_density_min -0.615
_refine_diff_density_rms 0.153
_refine_ls_abs_structure_details
; 
 Flack x determined using 8737 quotients [(I+)-(I-)]/[(I+)+(I-)] 
 (Parsons, Flack and Wagner, Acta Cryst. B69 (2013) 249-259). 
;
_refine_ls_abs_structure_Flack 0.193(14)
_refine_ls_extinction_method none
_refine_ls_goodness_of_fit_ref 1.185
_refine_ls_hydrogen_treatment constr
_refine_ls_matrix_type full
_refine_ls_number_parameters 2837
_refine_ls_number_reflns 35965
_refine_ls_number_restraints 12
_refine_ls_restrained_S_all 1.186
_refine_ls_R_factor_all 0.1669
_refine_ls_R_factor_gt 0.1513
_refine_ls_shift/su_max 0.122
_refine_ls_shift/su_mean 0.008
_refine_ls_structure_factor_coef Fsqd
_refine_ls_weighting_details 'w=1/[\s^2^(Fo^2^)+(0.2760P)^2^] where P=(Fo^2^+2Fc^2^)/3'
_refine_ls_weighting_scheme calc
_refine_ls_wR_factor_gt 0.3637
_refine_ls_wR_factor_ref 0.3891
_reflns_Friedel_coverage 0.717
_reflns_Friedel_fraction_full 0.743
_reflns_Friedel_fraction_max 0.743
_reflns_number_gt 27006
_reflns_number_total 35965
_reflns_threshold_expression 'I > 2\s(I)'
_cod_data_source_file ja7b13512_si_004.cif
_cod_data_source_block C2
_cod_depositor_comments
;
The following automatic conversions were performed:

data item '_exptl_absorpt_correction_type' value 'MULTI-SCAN' was
changed to 'multi-scan' in accordance with the
/home/saulius/struct/COD-crude-data/automatic-downloads/DataCite-retrospective/ACS/depositions/lib/dictionaries/cif_core.dic
dictionary named 'cif_core.dic' version 2.4.2 last updated on
2011-04-26.

Automatic conversion script
Id: cif_fix_values 6909 2019-04-08 15:41:33Z antanas 

2020-12-03
Z value and formula fixed to values more according to usual
chemical conventions.                 miguel
;
_cod_original_formula_sum 'C514 H434 Cl20 N24 O72'
_cod_original_formula_weight 8807.83
_cod_original_formula_moiety '3(C168 H138 N8 O6), 10(C H2 Cl2 ), 54(O)'
_cod_original_formula_units_Z 2
_cod_original_sg_symbol_H-M 'C 2'
_cod_database_code 4131960
_shelx_shelxl_version_number 2014/7
_shelx_space_group_comment
; 
The symmetry employed for this shelxl refinement is uniquely defined 
by the following loop, which should always be used as a source of 
symmetry information in preference to the above space-group names. 
They are only intended as comments. 
;

loop_
_space_group_symop_operation_xyz
'x, y, z'
'-x, y, -z'
'x+1/2, y+1/2, z'
'-x+1/2, y+1/2, -z'

loop_
_atom_site_label
_atom_site_type_symbol
_atom_site_fract_x
_atom_site_fract_y
_atom_site_fract_z
_atom_site_U_iso_or_equiv
_atom_site_adp_type
_atom_site_occupancy
_atom_site_site_symmetry_order
_atom_site_calc_flag
_atom_site_refinement_flags_posn
_atom_site_refinement_flags_adp
_atom_site_refinement_flags_occupancy
O1 O 0.06973(16) 0.5586(4) 0.4255(3) 0.0857(19) Uani 1 1 d . . .
O2 O 0.3717(2) 0.9112(7) -0.0106(4) 0.128(4) Uani 1 1 d . . .
O3 O 0.03365(18) 0.4793(5) 0.1852(3) 0.099(2) Uani 1 1 d . . .
O4 O 0.40015(16) 1.0296(6) 0.2121(4) 0.109(3) Uani 1 1 d . . .
O5 O 0.00397(19) 0.7631(7) 0.2667(5) 0.136(4) Uani 1 1 d . . .
O6 O 0.43090(19) 0.7258(5) 0.1745(4) 0.105(2) Uani 1 1 d . . .
O7 O 0.68766(17) 0.5050(4) 0.3450(3) 0.0886(19) Uani 1 1 d . . .
O8 O 0.31895(18) 0.8179(4) 0.6452(4) 0.099(2) Uani 1 1 d . . .
O9 O 0.28042(17) 0.6437(4) 0.4320(3) 0.097(2) Uani 1 1 d . . .
O11 O 0.5838(5) 0.3602(9) 0.4321(15) 0.275(18) Uani 1 1 d . . .
O12 O 0.3513(5) 1.2160(14) 0.3922(8) 0.211(9) Uani 1 1 d . . .
O13 O 0.1301(2) 0.9199(7) -0.1218(6) 0.144(4) Uani 1 1 d . . .
O14 O 0.1550(3) 0.6992(10) 0.0404(9) 0.201(9) Uani 1 1 d . . .
O15 O 0.5332(3) 0.5663(15) 0.9418(5) 0.217(11) Uani 1 1 d . . .
O16 O 0.2593(3) 0.8710(8) 0.6568(6) 0.154(4) Uani 1 1 d . . .
O17 O 0.2304(3) 0.6271(10) 0.0113(3) 0.168(6) Uani 1 1 d . . .
O18 O 0.0369(4) 0.3237(6) 0.2696(6) 0.139(4) Uani 1 1 d . . .
O19 O 0.2629(3) 0.7305(3) -0.0326(5) 0.158(6) Uani 1 1 d . . .
O20 O 0.3539(2) 0.7669(5) 0.7775(4) 0.113(3) Uani 1 1 d . . .
O21 O 0.0261(10) 0.302(3) 0.2963(10) 0.37(3) Uani 1 1 d . . .
O22 O 0.5688(6) 0.6635(12) 0.9770(8) 0.224(10) Uani 1 1 d . . .
O23 O 0.3028(7) 1.1881(15) 0.2294(10) 0.258(14) Uani 1 1 d . . .
O24 O -0.0120(4) 0.2345(8) 0.2801(13) 0.242(13) Uani 1 1 d . . .
O25 O 0.2877(5) 1.1544(7) 0.1291(7) 0.182(7) Uani 1 1 d . . .
O26 O 0.0449(4) 1.0303(12) 0.0917(9) 0.194(8) Uani 1 1 d . . .
O27 O 0.3510(8) 1.324(2) 0.4254(13) 0.33(2) Uani 1 1 d . . .
O28 O 0.3231(9) 0.4435(9) 0.2633(8) 0.275(17) Uani 1 1 d . . .
O29 O 0.1107(3) 0.6029(9) 0.0248(7) 0.168(6) Uani 1 1 d . . .
O30 O 0.4074(2) 0.7030(10) 0.7785(5) 0.176(7) Uani 1 1 d . . .
O31 O 0.1419(5) 0.8156(17) -0.0648(9) 0.220(9) Uani 1 1 d . . .
O32 O 0.5052(7) 0.7227(17) 0.1633(15) 0.36(3) Uani 1 1 d . . .
O33 O 0.4825(7) 0.7462(11) -0.0589(8) 0.254(15) Uani 1 1 d . . .
O34 O 0.4600(8) 0.4025(10) 0.4757(12) 0.275(17) Uani 1 1 d . . .
O35 O 0.6458(9) 0.3274(13) 0.8014(18) 0.35(3) Uani 1 1 d . . .
O36 O 0.5587(6) 0.3152(15) 0.8906(8) 0.243(13) Uani 1 1 d . . .
O37 O 0.3361(7) 0.2675(13) 0.0588(18) 0.284(17) Uani 1 1 d . . .
C1 C -0.0151(2) 0.4997(6) 0.3580(4) 0.085(3) Uani 1 1 d . . .
H1B H -0.0314 0.4706 0.3578 0.103 Uiso 1 1 calc R U .
H1C H -0.0120 0.5185 0.3916 0.103 Uiso 1 1 calc R U .
C2 C 0.0107(2) 0.4630(6) 0.3469(5) 0.084(3) Uani 1 1 d . . .
H2B H 0.0116 0.4229 0.3658 0.101 Uiso 1 1 calc R U .
H2C H 0.0098 0.4529 0.3111 0.101 Uiso 1 1 calc R U .
C3 C 0.05258(19) 0.5163(4) 0.3284(4) 0.068(2) Uani 1 1 d . . .
H3B H 0.0480 0.5041 0.2949 0.082 Uiso 1 1 calc R U .
C4 C 0.07833(19) 0.5510(4) 0.3407(3) 0.066(2) Uani 1 1 d . . .
C5 C 0.0865(2) 0.5713(4) 0.3888(4) 0.070(2) Uani 1 1 d . . .
C6 C 0.1124(2) 0.6020(4) 0.4008(3) 0.068(2) Uani 1 1 d . . .
C7 C 0.1296(2) 0.6089(4) 0.3613(4) 0.069(2) Uani 1 1 d . . .
H7B H 0.1476 0.6277 0.3680 0.083 Uiso 1 1 calc R U .
C8 C 0.1219(2) 0.5902(4) 0.3145(4) 0.068(2) Uani 1 1 d . . .
C9 C 0.09589(19) 0.5617(4) 0.3026(3) 0.065(2) Uani 1 1 d . . .
H9B H 0.0902 0.5496 0.2694 0.078 Uiso 1 1 calc R U .
C10 C 0.1215(3) 0.6266(7) 0.4529(4) 0.091(3) Uani 1 1 d . . .
C11 C 0.1259(3) 0.5695(7) 0.4881(4) 0.098(3) Uani 1 1 d . . .
H11A H 0.1083 0.5455 0.4880 0.147 Uiso 1 1 calc R U .
H11B H 0.1407 0.5424 0.4769 0.147 Uiso 1 1 calc R U .
H11C H 0.1314 0.5845 0.5218 0.147 Uiso 1 1 calc R U .
C12 C 0.0989(4) 0.6700(7) 0.4706(5) 0.108(4) Uani 1 1 d . . .
H12A H 0.0809 0.6473 0.4694 0.161 Uiso 1 1 calc R U .
H12B H 0.1044 0.6833 0.5048 0.161 Uiso 1 1 calc R U .
H12C H 0.0969 0.7072 0.4491 0.161 Uiso 1 1 calc R U .
C13 C 0.1490(3) 0.6613(7) 0.4548(5) 0.104(4) Uani 1 1 d . . .
H13A H 0.1636 0.6334 0.4434 0.157 Uiso 1 1 calc R U .
H13B H 0.1470 0.6985 0.4332 0.157 Uiso 1 1 calc R U .
H13C H 0.1545 0.6747 0.4890 0.157 Uiso 1 1 calc R U .
C14 C 0.14112(19) 0.5933(4) 0.2752(3) 0.067(2) Uani 1 1 d . . .
C15 C 0.1566(2) 0.5902(5) 0.2431(4) 0.074(2) Uani 1 1 d . . .
C16 C 0.17600(19) 0.5784(5) 0.2064(4) 0.070(2) Uani 1 1 d . . .
C17 C 0.1811(2) 0.6213(5) 0.1711(4) 0.073(2) Uani 1 1 d . . .
H17A H 0.1723 0.6616 0.1713 0.088 Uiso 1 1 calc R U .
C18 C 0.1991(2) 0.6066(5) 0.1342(3) 0.074(2) Uani 1 1 d . . .
H18A H 0.2008 0.6348 0.1072 0.089 Uiso 1 1 calc R U .
C19 C 0.21451(19) 0.5507(5) 0.1373(3) 0.070(2) Uani 1 1 d . . .
H19A H 0.2274 0.5423 0.1131 0.085 Uiso 1 1 calc R U .
C20 C 0.2116(2) 0.5067(5) 0.1748(3) 0.069(2) Uani 1 1 d . . .
C21 C 0.19052(19) 0.5182(4) 0.2081(3) 0.0653(19) Uani 1 1 d . . .
C22 C 0.1831(2) 0.4695(5) 0.2408(4) 0.079(3) Uani 1 1 d . . .
H22A H 0.1703 0.4784 0.2651 0.095 Uiso 1 1 calc R U .
C23 C 0.1938(2) 0.4112(5) 0.2377(4) 0.082(3) Uani 1 1 d . . .
H23A H 0.1864 0.3776 0.2560 0.099 Uiso 1 1 calc R U .
C24 C 0.2161(2) 0.3993(5) 0.2071(4) 0.083(3) Uani 1 1 d . . .
C25 C 0.2277(2) 0.4480(5) 0.1795(4) 0.072(2) Uani 1 1 d . . .
C26 C 0.2530(2) 0.4370(5) 0.1550(4) 0.077(2) Uani 1 1 d . . .
C27 C 0.2588(3) 0.3719(6) 0.1461(5) 0.090(3) Uani 1 1 d . . .
C28 C 0.2454(3) 0.3229(6) 0.1690(5) 0.099(3) Uani 1 1 d . . .
H28A H 0.2494 0.2803 0.1611 0.119 Uiso 1 1 calc R U .
C29 C 0.2267(3) 0.3359(6) 0.2026(6) 0.099(3) Uani 1 1 d . . .
H29A H 0.2206 0.3033 0.2233 0.119 Uiso 1 1 calc R U .
C30 C 0.2795(3) 0.3577(7) 0.1109(6) 0.107(4) Uani 1 1 d . . .
H30A H 0.2842 0.3150 0.1045 0.128 Uiso 1 1 calc R U .
C31 C 0.2920(3) 0.4045(8) 0.0875(5) 0.103(4) Uani 1 1 d . . .
H31A H 0.3026 0.3951 0.0603 0.123 Uiso 1 1 calc R U .
C32 C 0.2717(2) 0.4849(6) 0.1400(3) 0.076(2) Uani 1 1 d . . .
C33 C 0.2893(2) 0.4677(6) 0.1032(4) 0.085(3) Uani 1 1 d . . .
C34 C 0.3044(2) 0.5170(7) 0.0796(4) 0.091(3) Uani 1 1 d . . .
H34A H 0.3156 0.5064 0.0534 0.110 Uiso 1 1 calc R U .
C35 C 0.3028(2) 0.5780(7) 0.0942(4) 0.088(3) Uani 1 1 d . . .
H35A H 0.3117 0.6097 0.0762 0.105 Uiso 1 1 calc R U .
C36 C 0.2882(2) 0.5960(6) 0.1362(3) 0.075(2) Uani 1 1 d . . .
C37 C 0.27444(19) 0.5469(5) 0.1615(4) 0.074(2) Uani 1 1 d . . .
C38 C 0.2649(2) 0.5636(5) 0.2080(3) 0.071(2) Uani 1 1 d . . .
H38A H 0.2578 0.5314 0.2280 0.085 Uiso 1 1 calc R U .
C39 C 0.2655(2) 0.6241(5) 0.2250(4) 0.077(2) Uani 1 1 d . . .
H39A H 0.2586 0.6333 0.2561 0.093 Uiso 1 1 calc R U .
C40 C 0.2760(2) 0.6723(6) 0.1974(4) 0.081(3) Uani 1 1 d . . .
H40A H 0.2750 0.7148 0.2083 0.097 Uiso 1 1 calc R U .
C41 C 0.2882(2) 0.6584(6) 0.1538(4) 0.078(2) Uani 1 1 d . . .
C42 C 0.3008(2) 0.7073(6) 0.1271(4) 0.086(3) Uani 1 1 d . . .
C43 C 0.3124(2) 0.7476(6) 0.1039(4) 0.086(3) Uani 1 1 d . . .
C44 C 0.3277(2) 0.7915(7) 0.0753(4) 0.090(3) Uani 1 1 d . . .
C45 C 0.3136(2) 0.8351(7) 0.0441(4) 0.095(3) Uani 1 1 d . . .
H45A H 0.2936 0.8363 0.0424 0.114 Uiso 1 1 calc R U .
C46 C 0.3272(3) 0.8767(7) 0.0154(5) 0.099(4) Uani 1 1 d . . .
C47 C 0.3565(3) 0.8726(7) 0.0171(4) 0.099(4) Uani 1 1 d . . .
C48 C 0.3719(2) 0.8282(7) 0.0491(4) 0.092(3) Uani 1 1 d . . .
C49 C 0.3564(2) 0.7871(6) 0.0789(4) 0.083(3) Uani 1 1 d . . .
H49A H 0.3660 0.7574 0.1006 0.100 Uiso 1 1 calc R U .
C50 C 0.3110(3) 0.9234(10) -0.0213(6) 0.125(6) Uani 1 1 d . . .
C51 C 0.3161(3) 0.8986(13) -0.0753(7) 0.154(9) Uani 1 1 d . . .
H51A H 0.3363 0.8996 -0.0796 0.231 Uiso 1 1 calc R U .
H51B H 0.3092 0.8552 -0.0793 0.231 Uiso 1 1 calc R U .
H51C H 0.3061 0.9258 -0.1003 0.231 Uiso 1 1 calc R U .
C52 C 0.3202(4) 0.9912(8) -0.0101(8) 0.134(6) Uani 1 1 d . . .
H52A H 0.3405 0.9950 -0.0129 0.201 Uiso 1 1 calc R U .
H52B H 0.3100 1.0198 -0.0338 0.201 Uiso 1 1 calc R U .
H52C H 0.3160 1.0023 0.0237 0.201 Uiso 1 1 calc R U .
C53 C 0.2794(4) 0.9212(10) -0.0161(8) 0.141(7) Uani 1 1 d . . .
H53A H 0.2724 0.8783 -0.0230 0.211 Uiso 1 1 calc R U .
H53B H 0.2758 0.9332 0.0177 0.211 Uiso 1 1 calc R U .
H53C H 0.2698 0.9507 -0.0398 0.211 Uiso 1 1 calc R U .
C54 C 0.4018(3) 0.8223(8) 0.0518(4) 0.100(4) Uani 1 1 d . . .
H54A H 0.4110 0.7937 0.0749 0.120 Uiso 1 1 calc R U .
C55 C 0.4469(3) 0.8482(13) 0.0269(6) 0.141(7) Uani 1 1 d . . .
H55A H 0.4526 0.8326 -0.0052 0.170 Uiso 1 1 calc R U .
H55B H 0.4530 0.8169 0.0528 0.170 Uiso 1 1 calc R U .
C56 C 0.4607(3) 0.9094(11) 0.0388(5) 0.130(6) Uani 1 1 d . . .
H56A H 0.4808 0.9066 0.0322 0.156 Uiso 1 1 calc R U .
H56B H 0.4518 0.9425 0.0170 0.156 Uiso 1 1 calc R U .
C61 C -0.0360(2) 0.5273(8) 0.2768(4) 0.093(3) Uani 1 1 d . . .
H61A H -0.0564 0.5258 0.2810 0.112 Uiso 1 1 calc R U .
H61B H -0.0297 0.4838 0.2701 0.112 Uiso 1 1 calc R U .
C62 C -0.0309(2) 0.5699(9) 0.2321(5) 0.102(4) Uani 1 1 d . . .
H62A H -0.0457 0.5622 0.2047 0.123 Uiso 1 1 calc R U .
H62B H -0.0317 0.6149 0.2418 0.123 Uiso 1 1 calc R U .
C63 C 0.0147(2) 0.5992(7) 0.2142(4) 0.084(3) Uani 1 1 d . . .
H63A H 0.0100 0.6402 0.2252 0.101 Uiso 1 1 calc R U .
C64 C 0.0420(2) 0.5888(6) 0.1963(4) 0.081(3) Uani 1 1 d . . .
C65 C 0.0508(2) 0.5280(6) 0.1820(4) 0.079(3) Uani 1 1 d . . .
C66 C 0.0782(2) 0.5204(6) 0.1644(3) 0.078(3) Uani 1 1 d . . .
C67 C 0.0945(2) 0.5724(7) 0.1612(4) 0.083(3) Uani 1 1 d . . .
H67A H 0.1124 0.5674 0.1488 0.100 Uiso 1 1 calc R U .
C68 C 0.0865(2) 0.6335(6) 0.1751(4) 0.079(3) Uani 1 1 d . . .
C69 C 0.0601(2) 0.6405(6) 0.1929(4) 0.083(3) Uani 1 1 d . . .
H69A H 0.0543 0.6811 0.2030 0.100 Uiso 1 1 calc R U .
C70 C 0.0875(3) 0.4526(7) 0.1489(5) 0.095(3) Uani 1 1 d . . .
C71 C 0.0876(5) 0.4103(9) 0.1900(7) 0.134(6) Uani 1 1 d . . .
H71A H 0.1000 0.4270 0.2178 0.201 Uiso 1 1 calc R U .
H71B H 0.0685 0.4059 0.2001 0.201 Uiso 1 1 calc R U .
H71C H 0.0946 0.3689 0.1804 0.201 Uiso 1 1 calc R U .
C72 C 0.1182(3) 0.4556(9) 0.1344(8) 0.125(5) Uani 1 1 d . . .
H72A H 0.1192 0.4843 0.1062 0.188 Uiso 1 1 calc R U .
H72B H 0.1305 0.4712 0.1627 0.188 Uiso 1 1 calc R U .
H72C H 0.1243 0.4133 0.1253 0.188 Uiso 1 1 calc R U .
C73 C 0.0687(3) 0.4311(10) 0.1026(7) 0.130(6) Uani 1 1 d . . .
H73A H 0.0697 0.4623 0.0760 0.195 Uiso 1 1 calc R U .
H73B H 0.0753 0.3901 0.0913 0.195 Uiso 1 1 calc R U .
H73C H 0.0492 0.4272 0.1110 0.195 Uiso 1 1 calc R U .
C74 C 0.1033(2) 0.6872(7) 0.1674(4) 0.090(3) Uani 1 1 d . . .
C75 C 0.1166(2) 0.7346(7) 0.1605(5) 0.093(3) Uani 1 1 d . . .
C76 C 0.1311(2) 0.7911(6) 0.1525(4) 0.086(3) Uani 1 1 d . . .
C77 C 0.1510(2) 0.8135(6) 0.1872(4) 0.083(3) Uani 1 1 d . . .
H77A H 0.1561 0.7889 0.2160 0.099 Uiso 1 1 calc R U .
C78 C 0.1643(2) 0.8723(6) 0.1815(4) 0.085(3) Uani 1 1 d . . .
H78A H 0.1778 0.8877 0.2063 0.102 Uiso 1 1 calc R U .
C79 C 0.1573(2) 0.9066(7) 0.1398(4) 0.083(3) Uani 1 1 d . . .
H79A H 0.1657 0.9470 0.1368 0.100 Uiso 1 1 calc R U .
C80 C 0.1384(2) 0.8851(6) 0.1009(4) 0.085(3) Uani 1 1 d . . .
C81 C 0.1241(2) 0.8271(7) 0.1086(4) 0.087(3) Uani 1 1 d . . .
C82 C 0.1008(3) 0.8115(9) 0.0750(5) 0.108(4) Uani 1 1 d . . .
H82A H 0.0903 0.7743 0.0808 0.130 Uiso 1 1 calc R U .
C83 C 0.0930(3) 0.8466(9) 0.0362(6) 0.114(5) Uani 1 1 d . . .
H83A H 0.0776 0.8332 0.0141 0.136 Uiso 1 1 calc R U .
C84 C 0.1069(2) 0.9042(10) 0.0260(5) 0.112(5) Uani 1 1 d . . .
C85 C 0.1317(2) 0.9196(7) 0.0557(4) 0.092(3) Uani 1 1 d . . .
C86 C 0.1481(2) 0.9744(6) 0.0400(4) 0.085(3) Uani 1 1 d . . .
C87 C 0.1326(3) 1.0184(8) 0.0090(5) 0.103(4) Uani 1 1 d . . .
C88 C 0.1075(3) 1.0074(11) -0.0159(6) 0.130(6) Uani 1 1 d . . .
H88A H 0.0980 1.0392 -0.0358 0.156 Uiso 1 1 calc R U .
C89 C 0.0953(3) 0.9450(10) -0.0115(6) 0.121(5) Uani 1 1 d . . .
H89A H 0.0798 0.9320 -0.0334 0.145 Uiso 1 1 calc R U .
C90 C 0.1454(3) 1.0821(9) 0.0037(5) 0.112(5) Uani 1 1 d . . .
H90A H 0.1359 1.1137 -0.0164 0.135 Uiso 1 1 calc R U .
C91 C 0.1703(3) 1.0937(8) 0.0276(5) 0.103(4) Uani 1 1 d . . .
H91A H 0.1768 1.1362 0.0290 0.124 Uiso 1 1 calc R U .
C92 C 0.1772(2) 0.9848(6) 0.0532(4) 0.082(3) Uani 1 1 d . . .
C93 C 0.1875(3) 1.0478(6) 0.0509(4) 0.087(3) Uani 1 1 d . . .
C94 C 0.2150(3) 1.0620(7) 0.0720(6) 0.101(4) Uani 1 1 d . . .
H94A H 0.2211 1.1047 0.0726 0.121 Uiso 1 1 calc R U .
C95 C 0.2325(3) 1.0188(7) 0.0907(5) 0.099(3) Uani 1 1 d . . .
H95A H 0.2503 1.0311 0.1062 0.118 Uiso 1 1 calc R U .
C96 C 0.2251(2) 0.9522(5) 0.0882(4) 0.077(2) Uani 1 1 d . . .
C97 C 0.1980(2) 0.9365(6) 0.0664(3) 0.076(2) Uani 1 1 d . . .
C98 C 0.1923(2) 0.8711(6) 0.0558(4) 0.084(3) Uani 1 1 d . . .
H98A H 0.1751 0.8590 0.0382 0.101 Uiso 1 1 calc R U .
C99 C 0.2125(2) 0.8246(7) 0.0718(6) 0.100(4) Uani 1 1 d . . .
H99A H 0.2084 0.7812 0.0657 0.120 Uiso 1 1 calc R U .
C100 C 0.2376(2) 0.8412(7) 0.0956(5) 0.096(3) Uani 1 1 d . . .
H10A H 0.2506 0.8091 0.1067 0.115 Uiso 1 1 calc R U .
C101 C 0.2449(2) 0.9041(6) 0.1043(4) 0.084(3) Uani 1 1 d . . .
C102 C 0.2715(3) 0.9213(7) 0.1271(5) 0.095(3) Uani 1 1 d . . .
C103 C 0.2942(2) 0.9388(7) 0.1450(5) 0.093(3) Uani 1 1 d . . .
C104 C 0.3216(2) 0.9607(6) 0.1634(5) 0.088(3) Uani 1 1 d . . .
C105 C 0.3276(2) 0.9796(6) 0.2131(5) 0.090(3) Uani 1 1 d . . .
H10B H 0.3131 0.9760 0.2350 0.108 Uiso 1 1 calc R U .
C106 C 0.3531(2) 1.0029(6) 0.2317(5) 0.091(3) Uani 1 1 d . . .
C107 C 0.3746(2) 1.0086(7) 0.1968(6) 0.101(4) Uani 1 1 d . . .
C108 C 0.3686(2) 0.9915(6) 0.1480(5) 0.087(3) Uani 1 1 d . . .
C109 C 0.3426(2) 0.9660(8) 0.1305(5) 0.100(4) Uani 1 1 d . . .
H10C H 0.3392 0.9525 0.0970 0.121 Uiso 1 1 calc R U .
C110 C 0.3588(3) 1.0180(8) 0.2862(6) 0.108(4) Uani 1 1 d . . .
C111 C 0.3708(5) 1.0879(10) 0.2928(8) 0.139(6) Uani 1 1 d . . .
H11D H 0.3744 1.0974 0.3283 0.208 Uiso 1 1 calc R U .
H11E H 0.3884 1.0915 0.2767 0.208 Uiso 1 1 calc R U .
H11F H 0.3570 1.1180 0.2777 0.208 Uiso 1 1 calc R U .
C112 C 0.3331(4) 1.0128(11) 0.3155(7) 0.134(6) Uani 1 1 d . . .
H11G H 0.3384 1.0232 0.3504 0.201 Uiso 1 1 calc R U .
H11H H 0.3186 1.0422 0.3019 0.201 Uiso 1 1 calc R U .
H11I H 0.3258 0.9695 0.3132 0.201 Uiso 1 1 calc R U .
C113 C 0.3812(4) 0.9708(10) 0.3095(7) 0.128(5) Uani 1 1 d . . .
H11J H 0.3851 0.9802 0.3450 0.192 Uiso 1 1 calc R U .
H11K H 0.3741 0.9276 0.3055 0.192 Uiso 1 1 calc R U .
H11L H 0.3986 0.9751 0.2929 0.192 Uiso 1 1 calc R U .
C114 C 0.3893(2) 0.9986(8) 0.1109(5) 0.106(4) Uani 1 1 d . . .
H11M H 0.3842 0.9866 0.0775 0.127 Uiso 1 1 calc R U .
C115 C 0.4330(3) 1.0299(10) 0.0846(6) 0.122(5) Uani 1 1 d . . .
H11N H 0.4370 1.0756 0.0816 0.146 Uiso 1 1 calc R U .
H11O H 0.4237 1.0154 0.0525 0.146 Uiso 1 1 calc R U .
C116 C 0.4609(3) 0.9943(10) 0.0951(7) 0.123(5) Uani 1 1 d . . .
H11P H 0.4745 1.0104 0.0724 0.148 Uiso 1 1 calc R U .
H11Q H 0.4686 1.0039 0.1294 0.148 Uiso 1 1 calc R U .
C121 C -0.0356(2) 0.6027(7) 0.3432(6) 0.102(4) Uani 1 1 d . . .
H12D H -0.0497 0.5861 0.3647 0.122 Uiso 1 1 calc R U .
H12E H -0.0458 0.6272 0.3161 0.122 Uiso 1 1 calc R U .
C122 C -0.0159(3) 0.6459(7) 0.3732(5) 0.100(3) Uani 1 1 d . . .
H12F H -0.0268 0.6738 0.3939 0.120 Uiso 1 1 calc R U .
H12G H -0.0027 0.6207 0.3954 0.120 Uiso 1 1 calc R U .
C123 C 0.0267(2) 0.6844(6) 0.3446(5) 0.088(3) Uani 1 1 d . . .
H12H H 0.0358 0.6587 0.3698 0.106 Uiso 1 1 calc R U .
C124 C 0.0440(2) 0.7212(5) 0.3139(4) 0.079(2) Uani 1 1 d . . .
C125 C 0.0322(2) 0.7614(6) 0.2766(5) 0.094(3) Uani 1 1 d . . .
C126 C 0.0492(2) 0.7994(5) 0.2474(5) 0.089(3) Uani 1 1 d . . .
C127 C 0.0782(2) 0.7951(5) 0.2589(4) 0.077(2) Uani 1 1 d . . .
H12I H 0.0902 0.8191 0.2397 0.092 Uiso 1 1 calc R U .
C128 C 0.0905(2) 0.7573(5) 0.2971(4) 0.075(2) Uani 1 1 d . . .
C129 C 0.0730(2) 0.7193(5) 0.3242(4) 0.079(2) Uani 1 1 d . . .
H12J H 0.0811 0.6923 0.3496 0.095 Uiso 1 1 calc R U .
C130 C 0.0372(3) 0.8437(9) 0.2075(7) 0.120(5) Uani 1 1 d . . .
C131 C 0.0176(7) 0.8088(17) 0.1708(11) 0.213(16) Uani 1 1 d . . .
H13D H 0.0281 0.7755 0.1551 0.320 Uiso 1 1 calc R U .
H13E H 0.0024 0.7898 0.1879 0.320 Uiso 1 1 calc R U .
H13F H 0.0097 0.8382 0.1454 0.320 Uiso 1 1 calc R U .
C132 C 0.0604(4) 0.8787(9) 0.1826(7) 0.133(6) Uani 1 1 d . . .
H13G H 0.0736 0.8480 0.1705 0.199 Uiso 1 1 calc R U .
H13H H 0.0520 0.9036 0.1546 0.199 Uiso 1 1 calc R U .
H13I H 0.0705 0.9070 0.2067 0.199 Uiso 1 1 calc R U .
C133 C 0.0174(7) 0.8893(16) 0.225(2) 0.29(3) Uani 1 1 d . . .
H13J H 0.0274 0.9165 0.2506 0.438 Uiso 1 1 calc R U .
H13K H 0.0095 0.9152 0.1977 0.438 Uiso 1 1 calc R U .
H13L H 0.0022 0.8668 0.2402 0.438 Uiso 1 1 calc R U .
C134 C 0.1204(2) 0.7556(5) 0.3094(4) 0.077(2) Uani 1 1 d . . .
C135 C 0.1447(2) 0.7559(5) 0.3216(4) 0.076(2) Uani 1 1 d . . .
C136 C 0.1737(2) 0.7582(4) 0.3407(4) 0.069(2) Uani 1 1 d . . .
C137 C 0.1937(2) 0.7197(5) 0.3208(4) 0.077(2) Uani 1 1 d . . .
H13M H 0.1884 0.6927 0.2936 0.092 Uiso 1 1 calc R U .
C138 C 0.2211(2) 0.7212(5) 0.3407(4) 0.077(2) Uani 1 1 d . . .
H13N H 0.2344 0.6933 0.3282 0.092 Uiso 1 1 calc R U .
C139 C 0.2297(2) 0.7619(5) 0.3780(4) 0.075(2) Uani 1 1 d . . .
H13O H 0.2488 0.7610 0.3913 0.090 Uiso 1 1 calc R U .
C140 C 0.2113(2) 0.8046(5) 0.3974(3) 0.068(2) Uani 1 1 d . . .
C141 C 0.1821(2) 0.7989(4) 0.3816(4) 0.071(2) Uani 1 1 d . . .
C142 C 0.1620(2) 0.8342(5) 0.4069(4) 0.078(2) Uani 1 1 d . . .
H14A H 0.1428 0.8337 0.3944 0.093 Uiso 1 1 calc R U .
C143 C 0.1697(2) 0.8673(5) 0.4473(4) 0.081(3) Uani 1 1 d . . .
H14B H 0.1557 0.8855 0.4658 0.097 Uiso 1 1 calc R U .
C144 C 0.1981(2) 0.8761(5) 0.4633(4) 0.074(2) Uani 1 1 d . . .
C145 C 0.2198(2) 0.8521(4) 0.4348(4) 0.071(2) Uani 1 1 d . . .
C146 C 0.2485(2) 0.8705(5) 0.4473(4) 0.074(2) Uani 1 1 d . . .
C147 C 0.2555(2) 0.8937(5) 0.4959(4) 0.076(2) Uani 1 1 d . . .
C148 C 0.2341(3) 0.9129(6) 0.5257(4) 0.088(3) Uani 1 1 d . . .
H14C H 0.2389 0.9285 0.5582 0.105 Uiso 1 1 calc R U .
C149 C 0.2064(3) 0.9091(5) 0.5082(4) 0.086(3) Uani 1 1 d . . .
H14D H 0.1925 0.9288 0.5261 0.104 Uiso 1 1 calc R U .
C150 C 0.2841(3) 0.8967(7) 0.5150(4) 0.096(3) Uani 1 1 d . . .
H15A H 0.2889 0.9116 0.5478 0.115 Uiso 1 1 calc R U .
C151 C 0.3048(3) 0.8779(6) 0.4861(5) 0.093(3) Uani 1 1 d . . .
H15B H 0.3238 0.8752 0.5001 0.111 Uiso 1 1 calc R U .
C152 C 0.2711(2) 0.8660(4) 0.4144(4) 0.072(2) Uani 1 1 d . . .
C153 C 0.2985(2) 0.8627(5) 0.4363(4) 0.082(3) Uani 1 1 d . . .
C154 C 0.3208(2) 0.8466(6) 0.4050(5) 0.087(3) Uani 1 1 d . . .
H15C H 0.3395 0.8426 0.4199 0.105 Uiso 1 1 calc R U .
C155 C 0.3160(2) 0.8373(6) 0.3567(5) 0.083(3) Uani 1 1 d . . .
H15D H 0.3307 0.8216 0.3384 0.100 Uiso 1 1 calc R U .
C156 C 0.2895(2) 0.8504(5) 0.3320(4) 0.073(2) Uani 1 1 d . . .
C157 C 0.2670(2) 0.8677(4) 0.3604(4) 0.069(2) Uani 1 1 d . . .
C158 C 0.2417(2) 0.8908(4) 0.3347(4) 0.070(2) Uani 1 1 d . . .
H15E H 0.2271 0.9063 0.3534 0.083 Uiso 1 1 calc R U .
C159 C 0.2378(2) 0.8915(6) 0.2848(4) 0.080(3) Uani 1 1 d . . .
H15F H 0.2207 0.9070 0.2686 0.096 Uiso 1 1 calc R U .
C160 C 0.2594(2) 0.8688(6) 0.2569(4) 0.083(3) Uani 1 1 d . . .
H16A H 0.2563 0.8675 0.2217 0.100 Uiso 1 1 calc R U .
C161 C 0.2847(2) 0.8488(5) 0.2794(4) 0.076(2) Uani 1 1 d . . .
C162 C 0.3072(2) 0.8295(6) 0.2509(4) 0.082(3) Uani 1 1 d . . .
C163 C 0.3284(2) 0.8127(5) 0.2333(4) 0.080(3) Uani 1 1 d . . .
C164 C 0.3543(2) 0.7928(5) 0.2157(4) 0.077(2) Uani 1 1 d . . .
C165 C 0.3591(2) 0.7269(5) 0.2091(3) 0.074(2) Uani 1 1 d . . .
H16B H 0.3442 0.6982 0.2141 0.089 Uiso 1 1 calc R U .
C166 C 0.3842(2) 0.7030(5) 0.1960(4) 0.078(2) Uani 1 1 d . . .
C167 C 0.4057(2) 0.7468(5) 0.1878(4) 0.075(2) Uani 1 1 d . . .
C168 C 0.4009(2) 0.8131(5) 0.1937(4) 0.077(2) Uani 1 1 d . . .
C169 C 0.3756(2) 0.8344(6) 0.2068(4) 0.082(3) Uani 1 1 d . . .
H16C H 0.3725 0.8785 0.2098 0.099 Uiso 1 1 calc R U .
C170 C 0.3894(3) 0.6316(6) 0.1934(5) 0.094(3) Uani 1 1 d . . .
C171 C 0.4119(4) 0.6119(8) 0.2331(7) 0.120(5) Uani 1 1 d . . .
H17B H 0.4293 0.6349 0.2287 0.180 Uiso 1 1 calc R U .
H17C H 0.4056 0.6217 0.2659 0.180 Uiso 1 1 calc R U .
H17D H 0.4153 0.5664 0.2307 0.180 Uiso 1 1 calc R U .
C172 C 0.3977(5) 0.6135(9) 0.1415(7) 0.136(6) Uani 1 1 d . . .
H17E H 0.3828 0.6267 0.1164 0.204 Uiso 1 1 calc R U .
H17F H 0.4154 0.6345 0.1353 0.204 Uiso 1 1 calc R U .
H17G H 0.4002 0.5676 0.1397 0.204 Uiso 1 1 calc R U .
C173 C 0.3628(3) 0.5943(6) 0.2022(6) 0.106(4) Uani 1 1 d . . .
H17H H 0.3477 0.6059 0.1770 0.159 Uiso 1 1 calc R U .
H17I H 0.3667 0.5490 0.2000 0.159 Uiso 1 1 calc R U .
H17J H 0.3570 0.6042 0.2352 0.159 Uiso 1 1 calc R U .
C174 C 0.4236(2) 0.8590(6) 0.1882(4) 0.085(3) Uani 1 1 d . . .
H17K H 0.4197 0.9024 0.1930 0.102 Uiso 1 1 calc R U .
C175 C 0.4704(3) 0.8876(9) 0.1749(5) 0.106(4) Uani 1 1 d . . .
H17L H 0.4865 0.8745 0.1982 0.127 Uiso 1 1 calc R U .
H17M H 0.4640 0.9294 0.1858 0.127 Uiso 1 1 calc R U .
C176 C 0.4801(2) 0.8935(10) 0.1241(5) 0.112(4) Uani 1 1 d . . .
H17N H 0.4836 0.8509 0.1109 0.134 Uiso 1 1 calc R U .
H17O H 0.4981 0.9172 0.1260 0.134 Uiso 1 1 calc R U .
C181 C 0.7703(2) 0.5918(6) 0.3942(5) 0.091(3) Uani 1 1 d . . .
H18L H 0.7911 0.5903 0.4001 0.109 Uiso 1 1 calc R U .
H18M H 0.7654 0.5822 0.3587 0.109 Uiso 1 1 calc R U .
C182 C 0.7580(2) 0.5421(5) 0.4249(5) 0.087(3) Uani 1 1 d . . .
H18E H 0.7683 0.5020 0.4215 0.104 Uiso 1 1 calc R U .
H18F H 0.7603 0.5548 0.4603 0.104 Uiso 1 1 calc R U .
C183 C 0.7095(2) 0.5420(5) 0.4411(4) 0.080(2) Uani 1 1 d . . .
H18G H 0.7154 0.5558 0.4738 0.096 Uiso 1 1 calc R U .
C184 C 0.6800(2) 0.5320(4) 0.4276(4) 0.076(2) Uani 1 1 d . . .
C185 C 0.6697(2) 0.5139(5) 0.3803(4) 0.076(2) Uani 1 1 d . . .
C186 C 0.6397(3) 0.5028(5) 0.3679(4) 0.081(3) Uani 1 1 d . . .
C187 C 0.6230(2) 0.5108(5) 0.4054(4) 0.077(2) Uani 1 1 d . . .
H18H H 0.6035 0.5025 0.3989 0.093 Uiso 1 1 calc R U .
C188 C 0.6328(2) 0.5307(5) 0.4535(4) 0.081(3) Uani 1 1 d . . .
C189 C 0.6607(3) 0.5414(5) 0.4645(4) 0.082(3) Uani 1 1 d . . .
H18I H 0.6674 0.5551 0.4968 0.099 Uiso 1 1 calc R U .
C190 C 0.6287(3) 0.4861(6) 0.3154(4) 0.085(3) Uani 1 1 d . . .
C191 C 0.5971(3) 0.4749(13) 0.3129(7) 0.146(8) Uani 1 1 d . . .
H19B H 0.5878 0.5127 0.3245 0.219 Uiso 1 1 calc R U .
H19C H 0.5900 0.4658 0.2786 0.219 Uiso 1 1 calc R U .
H19D H 0.5932 0.4389 0.3341 0.219 Uiso 1 1 calc R U .
C192 C 0.6338(6) 0.5413(8) 0.2803(5) 0.137(6) Uani 1 1 d . . .
H19E H 0.6255 0.5799 0.2927 0.205 Uiso 1 1 calc R U .
H19F H 0.6542 0.5474 0.2790 0.205 Uiso 1 1 calc R U .
H19G H 0.6252 0.5317 0.2470 0.205 Uiso 1 1 calc R U .
C193 C 0.6414(4) 0.4261(6) 0.2970(6) 0.114(4) Uani 1 1 d . . .
H19H H 0.6335 0.4176 0.2630 0.171 Uiso 1 1 calc R U .
H19I H 0.6619 0.4309 0.2976 0.171 Uiso 1 1 calc R U .
H19J H 0.6370 0.3909 0.3186 0.171 Uiso 1 1 calc R U .
C194 C 0.6131(3) 0.5392(6) 0.4911(4) 0.089(3) Uani 1 1 d . . .
C195 C 0.5972(3) 0.5492(6) 0.5226(4) 0.086(3) Uani 1 1 d . . .
C196 C 0.5791(2) 0.5640(6) 0.5605(4) 0.084(3) Uani 1 1 d . . .
C197 C 0.5645(2) 0.6199(5) 0.5589(4) 0.082(3) Uani 1 1 d . . .
H19K H 0.5647 0.6466 0.5307 0.099 Uiso 1 1 calc R U .
C198 C 0.5492(3) 0.6379(5) 0.5990(4) 0.086(3) Uani 1 1 d . . .
H19L H 0.5402 0.6780 0.5986 0.104 Uiso 1 1 calc R U .
C199 C 0.5470(2) 0.5983(5) 0.6382(4) 0.077(2) Uani 1 1 d . . .
H19M H 0.5364 0.6114 0.6645 0.092 Uiso 1 1 calc R U .
C200 C 0.5604(2) 0.5369(5) 0.6412(4) 0.076(2) Uani 1 1 d . . .
C201 C 0.5776(2) 0.5227(5) 0.6023(4) 0.085(3) Uani 1 1 d . . .
C202 C 0.5945(3) 0.4649(7) 0.6069(6) 0.100(3) Uani 1 1 d . . .
H20A H 0.6038 0.4497 0.5795 0.120 Uiso 1 1 calc R U .
C203 C 0.5967(3) 0.4342(8) 0.6496(7) 0.117(5) Uani 1 1 d . . .
H20C H 0.6105 0.4017 0.6544 0.141 Uiso 1 1 calc R U .
C204 C 0.5796(3) 0.4474(7) 0.6879(6) 0.104(4) Uani 1 1 d . . .
C205 C 0.5585(3) 0.4952(6) 0.6827(5) 0.092(3) Uani 1 1 d . . .
C206 C 0.5392(3) 0.5007(7) 0.7204(5) 0.095(3) Uani 1 1 d . . .
C207 C 0.5478(3) 0.4754(8) 0.7669(6) 0.108(4) Uani 1 1 d . . .
C208 C 0.5693(5) 0.4334(12) 0.7747(7) 0.141(7) Uani 1 1 d . . .
H20D H 0.5740 0.4167 0.8070 0.170 Uiso 1 1 calc R U .
C209 C 0.5843(4) 0.4149(8) 0.7351(7) 0.130(6) Uani 1 1 d . . .
H20E H 0.5975 0.3813 0.7390 0.157 Uiso 1 1 calc R U .
C210 C 0.5344(6) 0.4982(13) 0.8103(5) 0.144(9) Uani 1 1 d . . .
H21A H 0.5409 0.4840 0.8426 0.173 Uiso 1 1 calc R U .
C211 C 0.5125(5) 0.5403(13) 0.8040(7) 0.136(7) Uani 1 1 d . . .
H21B H 0.5057 0.5601 0.8323 0.163 Uiso 1 1 calc R U .
C212 C 0.5120(3) 0.5322(6) 0.7154(5) 0.095(4) Uani 1 1 d . . .
C213 C 0.5004(3) 0.5541(8) 0.7585(5) 0.107(5) Uani 1 1 d . . .
C214 C 0.4748(4) 0.5905(9) 0.7531(6) 0.117(5) Uani 1 1 d . . .
H21C H 0.4673 0.6059 0.7822 0.140 Uiso 1 1 calc R U .
C215 C 0.4610(4) 0.6036(8) 0.7090(6) 0.112(4) Uani 1 1 d . . .
H21D H 0.4454 0.6316 0.7069 0.135 Uiso 1 1 calc R U .
C216 C 0.4700(3) 0.5755(6) 0.6658(5) 0.094(4) Uani 1 1 d . . .
C217 C 0.4945(2) 0.5374(5) 0.6681(4) 0.081(3) Uani 1 1 d . . .
C218 C 0.4993(3) 0.5013(6) 0.6262(4) 0.088(3) Uani 1 1 d . . .
H21E H 0.5142 0.4713 0.6284 0.106 Uiso 1 1 calc R U .
C219 C 0.4831(3) 0.5080(7) 0.5821(5) 0.097(3) Uani 1 1 d . . .
H21F H 0.4872 0.4839 0.5540 0.117 Uiso 1 1 calc R U .
C220 C 0.4603(3) 0.5510(7) 0.5787(5) 0.096(3) Uani 1 1 d . . .
H22B H 0.4496 0.5565 0.5477 0.115 Uiso 1 1 calc R U .
C221 C 0.4533(3) 0.5844(5) 0.6184(5) 0.088(3) Uani 1 1 d . . .
C222 C 0.4288(3) 0.6228(6) 0.6179(6) 0.099(3) Uani 1 1 d . . .
C223 C 0.4081(3) 0.6565(6) 0.6179(5) 0.095(3) Uani 1 1 d . . .
C224 C 0.3845(3) 0.6968(5) 0.6227(4) 0.086(3) Uani 1 1 d . . .
C225 C 0.3886(3) 0.7637(5) 0.6231(5) 0.086(3) Uani 1 1 d . . .
H22C H 0.4067 0.7794 0.6178 0.103 Uiso 1 1 calc R U .
C226 C 0.3676(2) 0.8064(5) 0.6305(4) 0.078(2) Uani 1 1 d . . .
C227 C 0.3410(2) 0.7816(5) 0.6381(4) 0.081(3) Uani 1 1 d . . .
C228 C 0.3366(3) 0.7135(5) 0.6393(4) 0.085(3) Uani 1 1 d . . .
C229 C 0.3586(3) 0.6733(6) 0.6301(5) 0.090(3) Uani 1 1 d . . .
H22D H 0.3556 0.6289 0.6291 0.108 Uiso 1 1 calc R U .
C230 C 0.3728(2) 0.8770(5) 0.6305(4) 0.078(2) Uani 1 1 d . . .
C231 C 0.3555(5) 0.9068(10) 0.5851(12) 0.180(12) Uani 1 1 d . . .
H23B H 0.3599 0.8848 0.5547 0.270 Uiso 1 1 calc R U .
H23C H 0.3354 0.9029 0.5892 0.270 Uiso 1 1 calc R U .
H23D H 0.3605 0.9516 0.5826 0.270 Uiso 1 1 calc R U .
C232 C 0.3698(5) 0.9024(8) 0.6807(7) 0.142(7) Uani 1 1 d . . .
H23E H 0.3732 0.9481 0.6808 0.213 Uiso 1 1 calc R U .
H23F H 0.3507 0.8940 0.6899 0.213 Uiso 1 1 calc R U .
H23G H 0.3836 0.8821 0.7046 0.213 Uiso 1 1 calc R U .
C233 C 0.4036(3) 0.8908(6) 0.6191(7) 0.114(5) Uani 1 1 d . . .
H23H H 0.4067 0.8747 0.5860 0.172 Uiso 1 1 calc R U .
H23I H 0.4070 0.9365 0.6202 0.172 Uiso 1 1 calc R U .
H23J H 0.4167 0.8699 0.6439 0.172 Uiso 1 1 calc R U .
C234 C 0.3098(3) 0.6870(6) 0.6511(4) 0.088(3) Uani 1 1 d . . .
H23K H 0.3079 0.6424 0.6526 0.105 Uiso 1 1 calc R U .
C235 C 0.2632(3) 0.6909(7) 0.6750(6) 0.110(4) Uani 1 1 d . . .
H23L H 0.2670 0.6454 0.6809 0.133 Uiso 1 1 calc R U .
H23M H 0.2584 0.7098 0.7067 0.133 Uiso 1 1 calc R U .
C236 C 0.2389(3) 0.6972(7) 0.6382(5) 0.098(3) Uani 1 1 d . . .
H23N H 0.2215 0.6883 0.6548 0.118 Uiso 1 1 calc R U .
H23O H 0.2378 0.7416 0.6266 0.118 Uiso 1 1 calc R U .
C241 C 0.2225(3) 0.6786(7) 0.5519(6) 0.101(4) Uani 1 1 d . . .
H24A H 0.2041 0.6937 0.5618 0.121 Uiso 1 1 calc R U .
H24B H 0.2189 0.6432 0.5284 0.121 Uiso 1 1 calc R U .
C242 C 0.2374(3) 0.7334(7) 0.5256(5) 0.102(4) Uani 1 1 d . . .
H24C H 0.2237 0.7545 0.5014 0.123 Uiso 1 1 calc R U .
H24D H 0.2445 0.7651 0.5504 0.123 Uiso 1 1 calc R U .
C243 C 0.2864(3) 0.7250(6) 0.5145(5) 0.092(3) Uani 1 1 d . . .
H24E H 0.2896 0.7515 0.5427 0.111 Uiso 1 1 calc R U .
C244 C 0.3099(2) 0.7047(6) 0.4890(4) 0.082(3) Uani 1 1 d . . .
C245 C 0.3063(2) 0.6660(6) 0.4472(4) 0.084(3) Uani 1 1 d . . .
C246 C 0.3295(2) 0.6496(5) 0.4212(4) 0.081(3) Uani 1 1 d . . .
C247 C 0.3556(2) 0.6731(5) 0.4388(4) 0.081(3) Uani 1 1 d . . .
H24F H 0.3715 0.6617 0.4216 0.097 Uiso 1 1 calc R U .
C248 C 0.3600(2) 0.7119(5) 0.4796(4) 0.082(3) Uani 1 1 d . . .
C249 C 0.3367(3) 0.7284(6) 0.5049(5) 0.089(3) Uani 1 1 d . . .
H24G H 0.3390 0.7556 0.5329 0.107 Uiso 1 1 calc R U .
C250 C 0.3262(3) 0.6062(7) 0.3755(5) 0.102(4) Uani 1 1 d . . .
C251 C 0.3160(4) 0.5405(9) 0.3895(7) 0.128(5) Uani 1 1 d . . .
H25A H 0.2979 0.5443 0.4039 0.192 Uiso 1 1 calc R U .
H25B H 0.3138 0.5139 0.3598 0.192 Uiso 1 1 calc R U .
H25C H 0.3299 0.5214 0.4139 0.192 Uiso 1 1 calc R U .
C252 C 0.3057(4) 0.6395(10) 0.3350(6) 0.124(5) Uani 1 1 d . . .
H25D H 0.2874 0.6463 0.3481 0.186 Uiso 1 1 calc R U .
H25E H 0.3137 0.6803 0.3262 0.186 Uiso 1 1 calc R U .
H25F H 0.3033 0.6127 0.3054 0.186 Uiso 1 1 calc R U .
C253 C 0.3543(3) 0.5966(9) 0.3536(6) 0.112(4) Uani 1 1 d . . .
H25G H 0.3617 0.6375 0.3440 0.168 Uiso 1 1 calc R U .
H25H H 0.3677 0.5767 0.3784 0.168 Uiso 1 1 calc R U .
H25I H 0.3516 0.5692 0.3243 0.168 Uiso 1 1 calc R U .
C254 C 0.3872(3) 0.7382(6) 0.4947(5) 0.089(3) Uani 1 1 d . . .
C255 C 0.4097(3) 0.7591(6) 0.5061(4) 0.090(3) Uani 1 1 d . . .
C256 C 0.4365(3) 0.7896(6) 0.5190(4) 0.088(3) Uani 1 1 d . . .
C257 C 0.4573(3) 0.7579(7) 0.5497(4) 0.091(3) Uani 1 1 d . . .
H25J H 0.4545 0.7157 0.5601 0.109 Uiso 1 1 calc R U .
C258 C 0.4816(3) 0.7899(6) 0.5641(4) 0.088(3) Uani 1 1 d . . .
H25K H 0.4953 0.7699 0.5864 0.105 Uiso 1 1 calc R U .
C259 C 0.4870(3) 0.8490(6) 0.5478(4) 0.085(3) Uani 1 1 d . . .
H25L H 0.5043 0.8689 0.5588 0.102 Uiso 1 1 calc R U .
C260 C 0.4679(3) 0.8805(5) 0.5157(4) 0.083(3) Uani 1 1 d . . .
C261 C 0.4419(3) 0.8533(6) 0.5025(4) 0.085(3) Uani 1 1 d . . .
C262 C 0.4198(3) 0.8865(7) 0.4737(5) 0.097(3) Uani 1 1 d . . .
H26A H 0.4029 0.8654 0.4622 0.117 Uiso 1 1 calc R U .
C263 C 0.4235(4) 0.9485(7) 0.4633(5) 0.104(4) Uani 1 1 d . . .
H26B H 0.4082 0.9716 0.4471 0.125 Uiso 1 1 calc R U .
C264 C 0.4483(4) 0.9783(6) 0.4753(5) 0.100(4) Uani 1 1 d . . .
C265 C 0.4725(3) 0.9446(6) 0.4958(4) 0.090(3) Uani 1 1 d . . .
C266 C 0.5000 0.9750(7) 0.5000 0.093(5) Uani 1 2 d S T P
C267 C 0.5000 1.0441(9) 0.5000 0.108(7) Uani 1 2 d S T P
C268 C 0.4758(5) 1.0765(7) 0.4857(6) 0.113(5) Uani 1 1 d . . .
H26E H 0.4760 1.1214 0.4869 0.136 Uiso 1 1 calc R U .
C269 C 0.4514(4) 1.0457(8) 0.4697(5) 0.117(6) Uani 1 1 d . . .
H26F H 0.4361 1.0694 0.4546 0.141 Uiso 1 1 calc R U .
C271 C 0.4200(5) 0.7780(11) 0.3230(8) 0.58(9) Uani 1 1 d D . .
H27A H 0.4304 0.7376 0.3246 0.700 Uiso 1 1 calc R U .
H27B H 0.4126 0.7853 0.2881 0.700 Uiso 1 1 calc R U .
C272 C 0.2130(4) 1.0449(9) 0.2223(6) 0.146(7) Uani 1 1 d D . .
H27C H 0.2039 1.0265 0.2506 0.175 Uiso 1 1 calc R U .
H27D H 0.2094 1.0158 0.1937 0.175 Uiso 1 1 calc R U .
C273 C 0.2945(3) 1.0351(15) 0.6419(6) 0.185(10) Uani 1 1 d D . .
H27E H 0.3033 0.9927 0.6458 0.222 Uiso 1 1 calc R U .
H27F H 0.3077 1.0663 0.6583 0.222 Uiso 1 1 calc R U .
C274 C 0.4034(8) 0.5336(17) 0.8528(10) 0.34(4) Uani 1 1 d D . .
H27G H 0.4024 0.4951 0.8733 0.402 Uiso 1 1 calc R U .
H27H H 0.4030 0.5202 0.8177 0.402 Uiso 1 1 calc R U .
C275 C 0.027(2) 0.6483(11) 0.0630(19) 0.76(17) Uani 1 1 d D . .
H27I H 0.0369 0.6542 0.0964 0.918 Uiso 1 1 calc R U .
H27J H 0.0067 0.6566 0.0650 0.918 Uiso 1 1 calc R U .
N1 N -0.02131(18) 0.5496(5) 0.3217(3) 0.088(2) Uani 1 1 d . . .
N2 N 0.45885(19) 0.9268(7) 0.0895(4) 0.103(3) Uani 1 1 d . . .
N3 N 0.03550(18) 0.5011(4) 0.3610(3) 0.078(2) Uani 1 1 d . . .
N4 N 0.4163(2) 0.8546(8) 0.0239(4) 0.114(4) Uani 1 1 d . . .
N5 N -0.00306(19) 0.5551(6) 0.2156(3) 0.094(3) Uani 1 1 d . . .
N6 N 0.4141(2) 1.0208(7) 0.1227(4) 0.107(3) Uani 1 1 d . . .
N7 N -0.0001(2) 0.6843(5) 0.3396(4) 0.098(3) Uani 1 1 d . . .
N8 N 0.44838(18) 0.8436(6) 0.1773(3) 0.092(3) Uani 1 1 d . . .
N9 N 0.2393(2) 0.6562(5) 0.5954(4) 0.085(2) Uani 1 1 d . . .
N11 N 0.7280(2) 0.5324(4) 0.4096(4) 0.086(2) Uani 1 1 d . . .
N12 N 0.2890(2) 0.7215(5) 0.6595(4) 0.094(3) Uani 1 1 d . . .
N13 N 0.2606(2) 0.7081(5) 0.5001(4) 0.096(3) Uani 1 1 d . . .
Cl1 Cl 0.4425(3) 0.8395(7) 0.3429(7) 0.293(8) Uani 1 1 d D . .
Cl2 Cl 0.3920(2) 0.7740(5) 0.3607(4) 0.219(4) Uani 1 1 d D . .
Cl3 Cl 0.1969(5) 1.1181(12) 0.2069(8) 0.43(2) Uani 1 1 d D . .
Cl4 Cl 0.2494(3) 1.0488(7) 0.2380(5) 0.275(6) Uani 1 1 d D . .
Cl5 Cl 0.2633(2) 1.0361(7) 0.6696(4) 0.242(5) Uani 1 1 d D . .
Cl6 Cl 0.2884(2) 1.0531(4) 0.5794(3) 0.199(3) Uani 1 1 d D . .
Cl7 Cl 0.4353(8) 0.5708(16) 0.8690(16) 0.92(8) Uani 1 1 d D . .
Cl8 Cl 0.3737(7) 0.5791(14) 0.8600(7) 0.82(6) Uani 1 1 d D . .
Cl9 Cl 0.0408(6) 0.6993(15) 0.020(2) 0.72(6) Uani 1 1 d D . .
Cl10 Cl 0.0322(2) 0.5714(5) 0.0414(6) 0.242(4) Uani 1 1 d D . .

loop_
_atom_site_aniso_label
_atom_site_aniso_U_11
_atom_site_aniso_U_22
_atom_site_aniso_U_33
_atom_site_aniso_U_23
_atom_site_aniso_U_13
_atom_site_aniso_U_12
O1 0.092(4) 0.091(5) 0.077(4) -0.005(3) 0.027(3) -0.008(4)
O2 0.099(5) 0.178(10) 0.106(6) 0.058(6) 0.003(5) -0.034(6)
O3 0.088(5) 0.109(6) 0.101(5) -0.012(4) 0.022(4) -0.027(5)
O4 0.068(4) 0.136(7) 0.126(6) -0.007(5) 0.013(4) -0.015(5)
O5 0.075(5) 0.150(9) 0.180(10) 0.066(8) -0.007(5) -0.002(5)
O6 0.089(5) 0.113(6) 0.116(6) -0.010(5) 0.025(4) 0.022(5)
O7 0.097(5) 0.081(4) 0.090(4) -0.010(3) 0.018(4) 0.007(4)
O8 0.096(5) 0.067(4) 0.134(6) -0.009(4) 0.016(5) -0.001(4)
O9 0.082(4) 0.094(5) 0.113(5) 0.006(4) 0.004(4) -0.003(4)
O11 0.196(16) 0.130(12) 0.53(5) 0.09(2) 0.21(3) 0.023(12)
O12 0.210(17) 0.26(2) 0.170(13) 0.020(14) 0.060(13) -0.053(17)
O13 0.107(7) 0.134(9) 0.186(11) 0.016(8) -0.014(7) 0.000(6)
O14 0.119(9) 0.200(16) 0.27(2) 0.064(15) -0.065(11) -0.045(10)
O15 0.105(7) 0.44(4) 0.102(7) 0.012(12) -0.004(6) 0.042(13)
O16 0.136(9) 0.161(11) 0.163(11) -0.019(9) -0.006(8) 0.016(8)
O17 0.149(9) 0.298(19) 0.065(4) 0.008(7) 0.052(5) 0.021(11)
O18 0.182(12) 0.125(8) 0.110(8) -0.011(6) 0.017(8) 0.025(8)
O19 0.244(14) 0.033(3) 0.177(10) -0.015(4) -0.091(10) 0.018(5)
O20 0.104(6) 0.105(6) 0.131(7) 0.013(5) 0.023(5) 0.014(5)
O21 0.36(5) 0.61(9) 0.128(15) -0.13(3) -0.01(2) 0.19(5)
O22 0.30(3) 0.204(18) 0.186(14) 0.028(13) 0.104(17) 0.092(19)
O23 0.31(3) 0.24(3) 0.22(2) -0.031(18) 0.01(2) 0.14(2)
O24 0.154(12) 0.128(11) 0.47(4) -0.037(16) 0.156(19) 0.021(9)
O25 0.237(17) 0.123(9) 0.172(12) 0.020(8) -0.057(12) -0.031(11)
O26 0.155(11) 0.213(19) 0.226(17) 0.080(15) 0.085(12) 0.055(12)
O27 0.30(3) 0.46(6) 0.26(3) -0.18(4) 0.13(3) 0.00(3)
O28 0.51(5) 0.130(12) 0.177(14) -0.060(11) -0.03(2) 0.05(2)
O29 0.120(8) 0.183(13) 0.191(13) -0.045(11) -0.035(9) -0.026(8)
O30 0.107(7) 0.30(2) 0.119(7) -0.087(11) 0.016(6) 0.043(10)
O31 0.197(17) 0.27(3) 0.193(17) 0.001(17) 0.005(14) 0.01(2)
O32 0.31(3) 0.34(4) 0.45(5) 0.32(4) 0.19(3) 0.19(3)
O33 0.37(3) 0.210(19) 0.212(16) -0.093(15) 0.18(2) -0.15(2)
O34 0.35(4) 0.135(13) 0.31(3) 0.066(16) -0.12(3) -0.071(18)
O35 0.36(4) 0.155(17) 0.49(6) -0.03(2) -0.17(4) 0.13(2)
O36 0.28(2) 0.28(3) 0.167(14) 0.053(15) -0.028(15) -0.14(2)
O37 0.23(2) 0.147(16) 0.47(5) 0.02(2) -0.03(3) 0.052(18)
C1 0.075(6) 0.090(7) 0.095(7) 0.002(5) 0.030(5) -0.020(5)
C2 0.071(5) 0.080(6) 0.105(7) 0.006(5) 0.028(5) -0.007(5)
C3 0.066(5) 0.060(5) 0.082(5) 0.000(4) 0.020(4) 0.005(4)
C4 0.063(4) 0.059(5) 0.079(5) 0.005(4) 0.023(4) 0.004(4)
C5 0.071(5) 0.061(5) 0.082(6) -0.001(4) 0.025(4) 0.001(4)
C6 0.070(5) 0.064(5) 0.071(5) -0.001(4) 0.009(4) -0.007(4)
C7 0.069(5) 0.059(5) 0.079(6) 0.003(4) 0.012(4) -0.008(4)
C8 0.068(5) 0.056(4) 0.082(6) 0.004(4) 0.020(4) 0.002(4)
C9 0.070(5) 0.057(5) 0.071(5) 0.001(4) 0.015(4) 0.005(4)
C10 0.090(7) 0.105(8) 0.080(6) -0.008(6) 0.025(5) -0.007(6)
C11 0.110(8) 0.114(9) 0.070(6) 0.003(6) 0.009(6) -0.018(7)
C12 0.135(10) 0.089(8) 0.102(8) -0.024(6) 0.030(8) 0.003(8)
C13 0.129(10) 0.098(8) 0.085(7) -0.013(6) 0.007(7) -0.035(8)
C14 0.063(4) 0.065(5) 0.073(5) 0.003(4) 0.013(4) 0.005(4)
C15 0.069(5) 0.074(6) 0.079(5) -0.005(4) 0.015(5) -0.012(5)
C16 0.064(5) 0.068(5) 0.078(5) -0.007(4) 0.015(4) 0.001(4)
C17 0.074(5) 0.067(5) 0.079(5) 0.006(4) 0.014(4) 0.011(4)
C18 0.088(6) 0.066(5) 0.071(5) 0.014(4) 0.017(5) 0.007(5)
C19 0.062(4) 0.072(6) 0.079(5) -0.003(4) 0.019(4) 0.001(4)
C20 0.067(5) 0.068(5) 0.072(5) -0.002(4) 0.002(4) -0.001(4)
C21 0.068(5) 0.062(5) 0.066(4) -0.005(4) 0.006(4) -0.001(4)
C22 0.082(6) 0.067(6) 0.092(6) 0.003(5) 0.029(5) -0.009(5)
C23 0.092(7) 0.067(6) 0.090(6) 0.007(5) 0.018(5) -0.014(5)
C24 0.093(7) 0.064(6) 0.091(6) 0.005(5) 0.013(5) -0.004(5)
C25 0.071(5) 0.066(5) 0.080(5) -0.001(4) 0.011(4) -0.006(4)
C26 0.075(5) 0.075(6) 0.081(6) -0.012(5) 0.008(5) 0.009(5)
C27 0.087(6) 0.074(6) 0.109(8) -0.008(6) 0.007(6) 0.017(6)
C28 0.118(9) 0.064(6) 0.120(9) -0.011(6) 0.028(7) 0.010(6)
C29 0.103(8) 0.068(6) 0.127(9) 0.015(6) 0.015(7) 0.004(6)
C30 0.112(9) 0.097(9) 0.110(8) -0.028(7) 0.002(8) 0.036(8)
C31 0.094(7) 0.110(10) 0.107(8) -0.019(7) 0.027(7) 0.031(7)
C32 0.065(5) 0.096(7) 0.068(5) -0.008(5) 0.006(4) 0.007(5)
C33 0.075(6) 0.099(8) 0.082(6) -0.007(5) 0.015(5) 0.009(6)
C34 0.077(6) 0.113(9) 0.088(6) -0.005(6) 0.033(5) 0.008(6)
C35 0.066(5) 0.103(8) 0.097(7) 0.004(6) 0.021(5) 0.007(5)
C36 0.071(5) 0.093(7) 0.063(5) 0.002(4) 0.009(4) 0.000(5)
C37 0.063(5) 0.077(6) 0.082(5) 0.007(5) 0.011(4) 0.004(4)
C38 0.071(5) 0.074(6) 0.068(5) 0.005(4) 0.004(4) -0.002(4)
C39 0.077(5) 0.085(7) 0.071(5) -0.004(5) 0.015(4) -0.003(5)
C40 0.086(6) 0.084(7) 0.074(5) 0.000(5) 0.011(5) -0.012(5)
C41 0.068(5) 0.087(7) 0.080(6) 0.012(5) 0.011(4) -0.006(5)
C42 0.077(6) 0.092(7) 0.088(6) 0.004(6) 0.001(5) -0.001(6)
C43 0.080(6) 0.099(8) 0.078(6) 0.018(5) 0.012(5) -0.006(6)
C44 0.078(6) 0.114(9) 0.077(6) 0.020(6) 0.005(5) -0.013(6)
C45 0.076(6) 0.117(9) 0.089(7) 0.024(6) -0.002(5) -0.019(6)
C46 0.095(7) 0.113(9) 0.087(7) 0.030(6) -0.010(6) -0.025(7)
C47 0.091(7) 0.125(10) 0.080(6) 0.031(6) 0.000(5) -0.041(7)
C48 0.082(6) 0.118(9) 0.073(6) 0.017(6) -0.005(5) -0.019(6)
C49 0.075(6) 0.098(7) 0.077(6) 0.020(5) 0.008(5) -0.004(5)
C50 0.097(8) 0.174(16) 0.099(9) 0.059(9) -0.015(7) -0.039(9)
C51 0.100(9) 0.23(2) 0.130(12) 0.091(14) -0.018(9) -0.040(12)
C52 0.145(13) 0.101(10) 0.152(13) 0.046(10) -0.016(11) -0.014(10)
C53 0.119(11) 0.144(14) 0.150(14) 0.064(12) -0.040(10) -0.013(10)
C54 0.086(7) 0.137(11) 0.077(6) 0.016(6) 0.011(5) -0.015(7)
C55 0.086(8) 0.24(2) 0.101(9) -0.017(11) 0.024(7) -0.045(12)
C56 0.074(7) 0.22(2) 0.101(8) -0.016(10) 0.028(6) -0.043(10)
C61 0.054(5) 0.141(11) 0.087(7) 0.001(6) 0.014(5) -0.012(6)
C62 0.058(5) 0.160(13) 0.092(7) 0.006(7) 0.021(5) -0.005(6)
C63 0.064(5) 0.104(8) 0.085(6) -0.002(5) 0.016(5) -0.011(6)
C64 0.064(5) 0.104(8) 0.077(5) 0.017(5) 0.014(4) 0.002(5)
C65 0.062(5) 0.105(8) 0.070(5) -0.006(5) 0.014(4) -0.013(5)
C66 0.063(5) 0.113(8) 0.060(5) -0.014(5) 0.009(4) 0.000(5)
C67 0.060(5) 0.122(9) 0.070(5) -0.005(5) 0.013(4) 0.000(6)
C68 0.069(5) 0.097(7) 0.072(5) 0.007(5) 0.015(4) -0.013(5)
C69 0.073(6) 0.089(7) 0.089(6) 0.005(5) 0.017(5) -0.006(5)
C70 0.084(6) 0.108(9) 0.094(7) -0.017(6) 0.011(6) -0.009(6)
C71 0.157(14) 0.119(12) 0.128(12) 0.005(9) 0.016(11) 0.036(11)
C72 0.083(7) 0.129(12) 0.167(14) -0.047(11) 0.023(8) 0.017(8)
C73 0.107(9) 0.154(14) 0.126(11) -0.055(11) 0.001(8) -0.024(10)
C74 0.066(5) 0.114(9) 0.091(7) 0.010(6) 0.013(5) -0.003(6)
C75 0.070(6) 0.104(9) 0.108(8) 0.011(6) 0.028(6) -0.005(6)
C76 0.071(5) 0.095(7) 0.094(7) 0.019(6) 0.022(5) 0.002(5)
C77 0.069(5) 0.099(8) 0.082(6) 0.009(5) 0.015(5) -0.002(5)
C78 0.064(5) 0.109(8) 0.084(6) 0.003(6) 0.014(5) -0.010(5)
C79 0.063(5) 0.116(8) 0.072(5) 0.004(5) 0.015(4) -0.013(5)
C80 0.060(5) 0.112(8) 0.086(6) 0.017(6) 0.025(5) 0.001(5)
C81 0.066(5) 0.109(8) 0.088(6) 0.005(6) 0.017(5) -0.010(6)
C82 0.071(6) 0.153(13) 0.100(8) 0.009(8) 0.004(6) -0.029(7)
C83 0.074(6) 0.155(14) 0.110(9) 0.014(9) -0.009(6) -0.025(8)
C84 0.064(6) 0.175(15) 0.095(8) 0.026(8) 0.004(5) -0.004(8)
C85 0.063(5) 0.129(10) 0.085(6) 0.011(6) 0.013(5) 0.005(6)
C86 0.078(6) 0.106(8) 0.074(5) 0.017(5) 0.016(5) 0.008(6)
C87 0.079(7) 0.138(12) 0.094(7) 0.027(7) 0.023(6) 0.013(7)
C88 0.088(8) 0.197(19) 0.107(9) 0.064(11) 0.018(7) 0.021(10)
C89 0.085(7) 0.171(16) 0.102(9) 0.016(10) -0.012(7) -0.011(9)
C90 0.108(10) 0.144(13) 0.089(7) 0.033(7) 0.035(7) 0.034(9)
C91 0.089(8) 0.115(10) 0.108(8) 0.030(7) 0.028(7) -0.004(7)
C92 0.073(6) 0.103(8) 0.072(5) 0.015(5) 0.019(4) -0.008(6)
C93 0.091(7) 0.087(7) 0.087(6) 0.011(5) 0.024(6) 0.003(6)
C94 0.091(7) 0.091(8) 0.124(9) 0.004(7) 0.030(7) -0.011(7)
C95 0.088(7) 0.093(8) 0.117(8) 0.017(7) 0.024(6) -0.010(7)
C96 0.062(5) 0.083(6) 0.088(6) -0.003(5) 0.022(4) -0.008(5)
C97 0.066(5) 0.094(7) 0.069(5) 0.013(5) 0.021(4) -0.003(5)
C98 0.069(5) 0.108(8) 0.076(6) -0.006(5) 0.010(4) -0.007(6)
C99 0.067(6) 0.091(8) 0.144(10) -0.003(7) 0.024(6) 0.004(6)
C100 0.068(6) 0.095(8) 0.126(9) 0.002(7) 0.020(6) 0.006(6)
C101 0.067(5) 0.091(7) 0.095(6) -0.004(5) 0.018(5) -0.005(5)
C102 0.075(7) 0.105(9) 0.105(8) 0.011(6) 0.012(6) -0.015(6)
C103 0.063(6) 0.099(8) 0.120(8) 0.009(7) 0.021(6) -0.004(6)
C104 0.061(5) 0.090(7) 0.114(8) 0.018(6) 0.004(5) 0.000(5)
C105 0.067(5) 0.086(7) 0.119(9) 0.009(6) 0.019(6) 0.007(5)
C106 0.063(5) 0.086(7) 0.126(9) -0.004(6) 0.014(6) 0.004(5)
C107 0.067(6) 0.110(9) 0.127(11) 0.016(8) 0.006(6) -0.004(6)
C108 0.061(5) 0.092(7) 0.107(8) 0.019(6) 0.011(5) -0.003(5)
C109 0.071(6) 0.138(11) 0.092(7) 0.015(7) 0.004(5) 0.000(7)
C110 0.086(7) 0.123(11) 0.115(9) -0.005(8) 0.010(7) -0.006(7)
C111 0.148(14) 0.135(14) 0.135(12) -0.031(11) 0.026(11) -0.022(12)
C112 0.116(11) 0.156(16) 0.133(12) -0.016(11) 0.023(9) -0.007(11)
C113 0.127(11) 0.141(14) 0.116(10) 0.002(9) 0.008(9) -0.014(11)
C114 0.068(6) 0.148(12) 0.103(8) 0.032(8) 0.009(5) -0.011(7)
C115 0.079(7) 0.170(15) 0.118(9) 0.040(10) 0.020(7) -0.029(8)
C116 0.071(7) 0.166(17) 0.136(11) 0.016(10) 0.024(7) -0.036(9)
C121 0.071(6) 0.113(9) 0.126(9) 0.009(7) 0.039(6) 0.003(6)
C122 0.091(7) 0.096(8) 0.118(8) -0.005(7) 0.040(7) -0.002(6)
C123 0.071(6) 0.083(7) 0.112(8) -0.002(6) 0.020(5) 0.007(5)
C124 0.074(5) 0.068(6) 0.097(6) -0.002(5) 0.019(5) 0.006(5)
C125 0.075(6) 0.082(7) 0.122(9) 0.009(6) 0.007(6) 0.001(6)
C126 0.079(6) 0.064(6) 0.123(8) 0.013(5) 0.007(6) 0.010(5)
C127 0.080(6) 0.062(5) 0.087(6) 0.008(4) 0.003(5) -0.001(5)
C128 0.080(6) 0.059(5) 0.086(6) -0.004(4) 0.006(5) -0.002(5)
C129 0.080(6) 0.066(6) 0.093(6) -0.002(5) 0.012(5) -0.003(5)
C130 0.085(7) 0.119(11) 0.152(13) 0.046(10) -0.011(8) 0.008(8)
C131 0.23(3) 0.22(3) 0.17(2) 0.11(2) -0.08(2) -0.07(2)
C132 0.153(14) 0.108(11) 0.133(11) 0.052(9) -0.007(10) 0.013(10)
C133 0.18(2) 0.15(2) 0.54(8) 0.11(4) -0.03(3) 0.09(2)
C134 0.074(6) 0.054(5) 0.105(7) -0.005(4) 0.020(5) -0.005(4)
C135 0.081(7) 0.061(5) 0.087(6) 0.010(4) 0.011(5) -0.007(5)
C136 0.069(5) 0.056(5) 0.083(5) 0.004(4) 0.005(4) -0.005(4)
C137 0.076(6) 0.058(5) 0.097(6) -0.011(4) 0.010(5) -0.006(4)
C138 0.074(5) 0.068(6) 0.089(6) -0.006(5) 0.014(5) 0.008(5)
C139 0.077(5) 0.057(5) 0.091(6) 0.003(4) 0.012(5) 0.002(4)
C140 0.074(5) 0.064(5) 0.065(4) 0.004(4) 0.005(4) 0.006(4)
C141 0.080(5) 0.052(4) 0.081(5) 0.004(4) 0.018(4) 0.000(4)
C142 0.074(5) 0.070(6) 0.090(6) -0.001(5) 0.018(5) -0.004(5)
C143 0.082(6) 0.071(6) 0.093(7) 0.004(5) 0.031(5) 0.009(5)
C144 0.083(6) 0.062(5) 0.080(5) 0.008(4) 0.021(5) 0.002(5)
C145 0.080(5) 0.061(5) 0.073(5) 0.003(4) 0.013(4) 0.004(4)
C146 0.070(5) 0.065(5) 0.086(6) -0.001(4) 0.005(4) 0.000(4)
C147 0.087(6) 0.070(6) 0.069(5) -0.007(4) 0.008(5) -0.004(5)
C148 0.099(7) 0.083(7) 0.081(6) -0.009(5) 0.015(6) 0.002(6)
C149 0.104(8) 0.073(6) 0.087(6) -0.011(5) 0.031(6) 0.006(6)
C150 0.103(8) 0.101(8) 0.080(6) -0.020(6) -0.007(6) -0.004(7)
C151 0.082(6) 0.094(8) 0.102(8) -0.014(6) 0.002(6) -0.007(6)
C152 0.081(6) 0.055(5) 0.081(6) -0.010(4) 0.010(5) 0.000(4)
C153 0.072(5) 0.073(6) 0.099(7) 0.008(5) 0.001(5) -0.001(5)
C154 0.062(5) 0.091(7) 0.108(8) 0.009(6) 0.005(5) -0.002(5)
C155 0.067(5) 0.083(7) 0.102(8) -0.005(5) 0.017(5) 0.005(5)
C156 0.065(5) 0.068(5) 0.085(6) 0.004(4) 0.009(4) -0.001(4)
C157 0.065(5) 0.058(5) 0.085(6) -0.001(4) 0.013(4) 0.003(4)
C158 0.068(5) 0.060(5) 0.082(6) 0.004(4) 0.012(4) 0.003(4)
C159 0.058(5) 0.088(7) 0.096(7) 0.008(5) 0.010(4) 0.008(5)
C160 0.086(6) 0.086(7) 0.082(6) 0.006(5) 0.026(5) 0.006(5)
C161 0.063(5) 0.072(6) 0.098(7) 0.000(5) 0.028(5) 0.003(4)
C162 0.070(5) 0.081(6) 0.097(7) 0.012(5) 0.018(5) 0.005(5)
C163 0.083(6) 0.075(6) 0.086(6) 0.003(5) 0.029(5) 0.005(5)
C164 0.080(6) 0.076(6) 0.076(5) 0.009(4) 0.018(5) 0.012(5)
C165 0.078(5) 0.076(6) 0.069(5) 0.008(4) 0.013(4) 0.016(5)
C166 0.079(6) 0.085(6) 0.070(5) 0.001(4) 0.010(4) 0.019(5)
C167 0.064(5) 0.090(7) 0.072(5) -0.004(4) 0.011(4) 0.013(5)
C168 0.070(5) 0.087(7) 0.075(5) 0.005(5) 0.013(4) 0.011(5)
C169 0.077(6) 0.084(7) 0.086(6) 0.010(5) 0.013(5) 0.006(5)
C170 0.105(8) 0.073(6) 0.105(8) -0.012(6) 0.007(6) 0.020(6)
C171 0.114(10) 0.106(10) 0.139(11) -0.007(9) 0.002(9) 0.035(8)
C172 0.181(17) 0.112(11) 0.121(10) -0.032(9) 0.044(11) 0.007(11)
C173 0.124(10) 0.068(6) 0.123(9) -0.004(6) -0.009(8) 0.005(7)
C174 0.075(6) 0.105(8) 0.076(6) -0.004(5) 0.009(5) 0.005(6)
C175 0.081(7) 0.146(12) 0.089(7) -0.009(7) -0.008(6) -0.006(8)
C176 0.066(6) 0.156(13) 0.114(9) 0.004(9) 0.014(6) -0.004(7)
C181 0.079(6) 0.073(6) 0.122(8) -0.015(6) 0.022(6) 0.011(5)
C182 0.076(6) 0.064(6) 0.120(8) -0.014(5) 0.014(6) 0.012(5)
C183 0.085(6) 0.067(6) 0.088(6) -0.011(5) 0.010(5) 0.011(5)
C184 0.086(6) 0.052(5) 0.091(6) -0.005(4) 0.013(5) 0.007(4)
C185 0.093(6) 0.059(5) 0.078(6) 0.002(4) 0.015(5) 0.015(5)
C186 0.102(7) 0.058(5) 0.081(6) -0.005(4) 0.005(5) 0.003(5)
C187 0.083(6) 0.065(5) 0.084(6) -0.010(4) 0.009(5) 0.004(5)
C188 0.089(7) 0.060(5) 0.096(7) -0.007(5) 0.014(5) 0.005(5)
C189 0.107(8) 0.067(6) 0.071(5) -0.010(4) 0.002(5) 0.008(5)
C190 0.099(7) 0.083(7) 0.072(5) -0.006(5) 0.003(5) 0.018(6)
C191 0.100(9) 0.20(2) 0.132(12) -0.082(13) 0.003(8) -0.002(11)
C192 0.23(2) 0.099(10) 0.082(7) 0.000(7) -0.001(10) -0.011(12)
C193 0.133(11) 0.073(7) 0.134(10) -0.037(7) -0.005(9) 0.017(7)
C194 0.093(7) 0.093(7) 0.082(6) -0.010(5) 0.012(6) -0.006(6)
C195 0.093(7) 0.081(7) 0.084(6) -0.006(5) 0.007(6) -0.006(6)
C196 0.079(6) 0.092(7) 0.084(6) -0.009(5) 0.019(5) -0.002(6)
C197 0.095(7) 0.078(6) 0.075(5) 0.000(5) 0.013(5) -0.003(6)
C198 0.101(7) 0.066(6) 0.094(7) 0.002(5) 0.020(6) 0.001(5)
C199 0.084(6) 0.069(6) 0.080(5) -0.008(4) 0.018(5) -0.011(5)
C200 0.082(6) 0.057(5) 0.087(6) -0.001(4) 0.006(5) -0.004(5)
C201 0.087(6) 0.075(6) 0.091(6) -0.004(5) 0.003(5) -0.005(5)
C202 0.097(8) 0.092(8) 0.110(9) -0.007(7) 0.001(7) 0.002(7)
C203 0.108(9) 0.096(9) 0.144(13) 0.023(9) -0.008(9) 0.019(8)
C204 0.106(9) 0.098(9) 0.106(9) 0.007(7) -0.004(7) -0.013(7)
C205 0.097(7) 0.083(7) 0.093(7) 0.009(5) -0.015(6) -0.009(6)
C206 0.086(7) 0.105(8) 0.093(7) 0.008(6) 0.002(6) -0.040(7)
C207 0.096(8) 0.107(9) 0.117(10) 0.028(8) -0.008(7) -0.037(8)
C208 0.142(14) 0.177(19) 0.103(10) 0.034(11) -0.003(10) -0.059(15)
C209 0.147(13) 0.102(10) 0.136(13) 0.044(9) -0.024(11) -0.019(10)
C210 0.176(19) 0.177(19) 0.080(8) 0.016(9) 0.015(10) -0.106(18)
C211 0.137(14) 0.158(17) 0.117(13) 0.001(11) 0.033(11) -0.066(14)
C212 0.109(8) 0.084(7) 0.095(7) -0.008(5) 0.023(6) -0.046(7)
C213 0.122(10) 0.124(11) 0.078(7) -0.009(6) 0.021(7) -0.057(9)
C214 0.126(12) 0.131(12) 0.099(10) -0.026(8) 0.036(9) -0.034(10)
C215 0.119(10) 0.100(9) 0.122(11) -0.015(8) 0.037(9) -0.031(8)
C216 0.104(8) 0.073(6) 0.108(8) -0.013(6) 0.039(7) -0.032(6)
C217 0.081(6) 0.077(6) 0.087(6) 0.003(5) 0.009(5) -0.021(5)
C218 0.093(7) 0.080(7) 0.091(7) -0.011(5) 0.005(6) -0.002(6)
C219 0.088(7) 0.098(8) 0.105(8) -0.022(6) 0.001(6) -0.004(6)
C220 0.087(7) 0.099(8) 0.100(7) -0.005(6) 0.000(6) -0.002(6)
C221 0.090(7) 0.067(6) 0.109(8) -0.002(5) 0.020(6) -0.007(5)
C222 0.099(8) 0.065(6) 0.135(10) 0.006(6) 0.026(7) -0.006(7)
C223 0.098(8) 0.063(6) 0.124(9) 0.002(6) 0.015(7) -0.004(6)
C224 0.099(7) 0.063(6) 0.096(7) 0.001(5) 0.012(6) -0.006(6)
C225 0.084(6) 0.069(6) 0.106(7) -0.002(5) 0.018(6) -0.006(5)
C226 0.085(6) 0.059(5) 0.091(6) -0.005(4) 0.017(5) -0.012(5)
C227 0.087(6) 0.057(5) 0.102(7) -0.005(5) 0.022(5) -0.004(5)
C228 0.101(7) 0.063(6) 0.094(6) -0.005(5) 0.020(6) -0.021(6)
C229 0.104(8) 0.066(6) 0.104(7) 0.005(5) 0.024(6) -0.006(6)
C230 0.084(6) 0.058(5) 0.090(6) -0.001(4) -0.001(5) -0.013(5)
C231 0.143(14) 0.103(11) 0.28(3) 0.086(16) -0.079(17) -0.039(11)
C232 0.200(19) 0.098(10) 0.135(11) -0.042(9) 0.063(12) -0.053(12)
C233 0.105(8) 0.068(7) 0.177(13) -0.012(7) 0.053(9) -0.022(6)
C234 0.099(8) 0.068(6) 0.098(7) -0.001(5) 0.020(6) -0.017(6)
C235 0.096(8) 0.100(9) 0.142(11) -0.017(8) 0.053(8) -0.022(7)
C236 0.081(7) 0.097(8) 0.120(9) -0.004(7) 0.032(7) -0.011(6)
C241 0.089(7) 0.087(8) 0.130(10) 0.012(7) 0.028(7) 0.003(6)
C242 0.099(8) 0.102(9) 0.110(8) 0.033(7) 0.030(7) 0.008(7)
C243 0.108(9) 0.078(7) 0.093(7) 0.014(5) 0.027(6) 0.001(6)
C244 0.077(6) 0.082(6) 0.089(6) 0.018(5) 0.016(5) 0.005(5)
C245 0.081(6) 0.091(7) 0.079(6) 0.011(5) -0.004(5) -0.004(6)
C246 0.081(6) 0.083(7) 0.078(6) 0.008(5) 0.003(5) 0.011(5)
C247 0.085(6) 0.075(6) 0.080(6) 0.007(5) 0.002(5) 0.007(5)
C248 0.091(7) 0.078(6) 0.080(6) 0.003(5) 0.013(5) 0.004(5)
C249 0.103(8) 0.075(6) 0.090(7) -0.004(5) 0.012(6) 0.004(6)
C250 0.102(8) 0.107(9) 0.092(7) -0.014(6) -0.018(6) 0.009(7)
C251 0.133(12) 0.117(12) 0.134(11) -0.024(9) 0.011(10) -0.007(10)
C252 0.115(10) 0.161(15) 0.093(8) -0.007(8) -0.014(7) 0.023(10)
C253 0.096(8) 0.127(11) 0.114(9) -0.018(8) 0.013(7) 0.021(8)
C254 0.101(9) 0.078(7) 0.092(7) -0.009(5) 0.019(6) 0.006(6)
C255 0.098(8) 0.084(7) 0.089(7) -0.010(5) 0.016(6) 0.003(7)
C256 0.097(7) 0.087(7) 0.082(6) -0.013(5) 0.018(6) 0.000(6)
C257 0.092(7) 0.093(7) 0.089(6) 0.006(6) 0.018(6) -0.012(6)
C258 0.097(7) 0.080(7) 0.086(6) 0.008(5) 0.011(5) -0.016(6)
C259 0.091(7) 0.090(7) 0.075(6) -0.001(5) 0.013(5) -0.008(6)
C260 0.110(8) 0.072(6) 0.070(5) -0.002(4) 0.026(6) 0.005(6)
C261 0.098(7) 0.078(7) 0.081(6) -0.004(5) 0.020(5) 0.003(6)
C262 0.103(8) 0.100(9) 0.092(7) -0.006(6) 0.026(6) 0.025(7)
C263 0.118(10) 0.097(9) 0.103(8) 0.009(7) 0.045(7) 0.033(8)
C264 0.126(11) 0.086(8) 0.096(7) 0.013(6) 0.054(7) 0.033(8)
C265 0.126(9) 0.075(6) 0.076(6) 0.003(5) 0.036(6) 0.018(7)
C266 0.135(14) 0.059(8) 0.092(9) 0.000 0.056(10) 0.000
C267 0.159(18) 0.067(9) 0.108(11) 0.000 0.081(12) 0.000
C268 0.163(15) 0.072(7) 0.116(9) 0.005(7) 0.079(10) 0.014(9)
C269 0.157(14) 0.106(10) 0.098(8) 0.016(7) 0.063(9) 0.058(11)
C271 1.3(2) 0.31(5) 0.086(12) -0.03(2) -0.02(4) 0.48(11)
C272 0.22(2) 0.122(13) 0.106(10) 0.003(9) 0.052(12) -0.011(14)
C273 0.142(17) 0.16(2) 0.24(3) 0.01(2) -0.003(18) -0.027(16)
C274 0.41(6) 0.43(6) 0.133(18) -0.15(3) -0.16(3) 0.25(5)
C275 1.6(4) 0.25(8) 0.35(11) 0.07(7) -0.40(19) -0.20(15)
N1 0.066(4) 0.111(7) 0.091(5) 0.001(5) 0.025(4) -0.004(5)
N2 0.063(5) 0.158(11) 0.089(6) 0.022(6) 0.008(4) -0.016(6)
N3 0.077(5) 0.073(5) 0.088(5) -0.003(4) 0.023(4) 0.001(4)
N4 0.088(6) 0.173(12) 0.081(6) 0.008(6) 0.012(5) -0.034(7)
N5 0.064(4) 0.135(9) 0.084(5) 0.008(5) 0.020(4) -0.001(5)
N6 0.071(5) 0.137(10) 0.113(7) 0.019(6) 0.005(5) -0.022(6)
N7 0.093(6) 0.089(6) 0.117(7) 0.011(5) 0.030(5) -0.002(5)
N8 0.066(5) 0.126(8) 0.084(5) -0.002(5) 0.011(4) -0.001(5)
N9 0.088(5) 0.075(5) 0.096(6) 0.014(4) 0.025(5) -0.005(4)
N11 0.086(5) 0.064(5) 0.109(6) -0.010(4) 0.010(5) 0.011(4)
N12 0.083(6) 0.095(7) 0.108(6) -0.005(5) 0.024(5) -0.016(5)
N13 0.095(7) 0.083(6) 0.115(7) 0.024(5) 0.032(6) 0.011(5)
Cl1 0.236(9) 0.249(11) 0.413(19) -0.148(13) 0.134(11) -0.106(9)
Cl2 0.209(7) 0.206(8) 0.255(9) 0.025(7) 0.099(7) 0.026(6)
Cl3 0.37(2) 0.63(6) 0.293(18) 0.17(3) 0.024(17) -0.11(3)
Cl4 0.328(16) 0.244(12) 0.266(11) -0.038(9) 0.099(11) 0.009(11)
Cl5 0.250(9) 0.292(12) 0.188(6) 0.068(7) 0.044(6) 0.052(9)
Cl6 0.214(7) 0.176(6) 0.211(7) 0.001(5) 0.049(6) -0.027(5)
Cl7 1.50(16) 0.32(3) 1.12(12) 0.00(5) 1.08(13) -0.19(6)
Cl8 1.70(17) 0.45(4) 0.38(3) -0.22(3) 0.60(7) -0.40(7)
Cl9 0.39(3) 0.35(3) 1.35(14) 0.34(6) -0.40(6) -0.16(3)
Cl10 0.205(7) 0.194(8) 0.334(14) -0.027(8) 0.058(8) 0.007(6)

loop_
_atom_type_symbol
_atom_type_description
_atom_type_scat_dispersion_real
_atom_type_scat_dispersion_imag
_atom_type_scat_source
C C 0.0181 0.0091 'International Tables Vol C Tables 4.2.6.8 and 6.1.1.4'
H H 0.0000 0.0000 'International Tables Vol C Tables 4.2.6.8 and 6.1.1.4'
N N 0.0311 0.0180 'International Tables Vol C Tables 4.2.6.8 and 6.1.1.4'
O O 0.0492 0.0322 'International Tables Vol C Tables 4.2.6.8 and 6.1.1.4'
Cl Cl 0.3639 0.7018 'International Tables Vol C Tables 4.2.6.8 and 6.1.1.4'

loop_
_geom_angle_atom_site_label_1
_geom_angle_atom_site_label_2
_geom_angle_atom_site_label_3
_geom_angle
_geom_angle_site_symmetry_1
_geom_angle_site_symmetry_3
N1 C1 C2 111.3(8) . .
N3 C2 C1 108.7(9) . .
N3 C3 C4 122.9(9) . .
C5 C4 C9 120.1(8) . .
C5 C4 C3 122.3(8) . .
C9 C4 C3 117.5(9) . .
O1 C5 C4 119.3(8) . .
O1 C5 C6 118.9(9) . .
C4 C5 C6 121.7(8) . .
C5 C6 C7 115.4(8) . .
C5 C6 C10 122.8(8) . .
C7 C6 C10 121.8(9) . .
C8 C7 C6 123.5(9) . .
C7 C8 C9 120.7(8) . .
C7 C8 C14 122.2(9) . .
C9 C8 C14 116.9(8) . .
C8 C9 C4 118.5(9) . .
C13 C10 C12 109.4(12) . .
C13 C10 C6 112.0(9) . .
C12 C10 C6 110.1(11) . .
C13 C10 C11 106.9(11) . .
C12 C10 C11 110.0(10) . .
C6 C10 C11 108.4(10) . .
C15 C14 C8 174.3(10) . .
C14 C15 C16 172.7(11) . .
C17 C16 C15 122.3(9) . .
C17 C16 C21 119.9(8) . .
C15 C16 C21 117.8(9) . .
C16 C17 C18 120.6(9) . .
C19 C18 C17 119.7(8) . .
C18 C19 C20 121.9(8) . .
C19 C20 C21 117.8(9) . .
C19 C20 C25 123.2(8) . .
C21 C20 C25 118.9(8) . .
C22 C21 C20 119.7(9) . .
C22 C21 C16 120.9(8) . .
C20 C21 C16 119.4(8) . .
C23 C22 C21 120.8(9) . .
C22 C23 C24 120.3(9) . .
C25 C24 C23 121.6(10) . .
C25 C24 C29 118.6(10) . .
C23 C24 C29 119.8(10) . .
C24 C25 C26 120.3(10) . .
C24 C25 C20 116.1(9) . .
C26 C25 C20 123.4(9) . .
C32 C26 C27 119.9(10) . .
C32 C26 C25 125.5(9) . .
C27 C26 C25 114.6(10) . .
C28 C27 C26 122.6(11) . .
C28 C27 C30 119.9(12) . .
C26 C27 C30 117.5(12) . .
C29 C28 C27 120.0(11) . .
C28 C29 C24 120.1(11) . .
C31 C30 C27 120.4(12) . .
C30 C31 C33 120.2(11) . .
C33 C32 C26 116.3(10) . .
C33 C32 C37 118.9(10) . .
C26 C32 C37 124.7(9) . .
C32 C33 C31 122.2(12) . .
C32 C33 C34 118.4(11) . .
C31 C33 C34 119.4(11) . .
C35 C34 C33 121.2(10) . .
C34 C35 C36 121.8(11) . .
C41 C36 C35 122.1(10) . .
C41 C36 C37 120.5(9) . .
C35 C36 C37 117.3(11) . .
C38 C37 C36 115.9(10) . .
C38 C37 C32 124.2(9) . .
C36 C37 C32 119.9(9) . .
C39 C38 C37 122.4(9) . .
C38 C39 C40 120.7(9) . .
C39 C40 C41 119.9(11) . .
C40 C41 C36 120.0(9) . .
C40 C41 C42 120.0(11) . .
C36 C41 C42 120.1(10) . .
C43 C42 C41 177.4(13) . .
C42 C43 C44 175.6(14) . .
C49 C44 C45 121.1(10) . .
C49 C44 C43 117.8(11) . .
C45 C44 C43 121.1(10) . .
C46 C45 C44 123.0(11) . .
C45 C46 C47 117.5(12) . .
C45 C46 C50 122.2(12) . .
C47 C46 C50 120.1(10) . .
O2 C47 C46 121.5(12) . .
O2 C47 C48 117.3(11) . .
C46 C47 C48 121.2(10) . .
C54 C48 C49 118.6(11) . .
C54 C48 C47 122.9(11) . .
C49 C48 C47 118.5(10) . .
C44 C49 C48 118.6(11) . .
C53 C50 C52 106.4(19) . .
C53 C50 C46 111.3(11) . .
C52 C50 C46 110.6(12) . .
C53 C50 C51 107.7(14) . .
C52 C50 C51 115.4(14) . .
C46 C50 C51 105.5(17) . .
N4 C54 C48 121.1(13) . .
N4 C55 C56 110.9(19) . .
N2 C56 C55 111.9(13) . .
N1 C61 C62 112.0(11) . .
N5 C62 C61 108.6(11) . .
N5 C63 C64 121.6(12) . .
C69 C64 C65 119.7(9) . .
C69 C64 C63 118.6(11) . .
C65 C64 C63 121.6(11) . .
O3 C65 C64 119.6(9) . .
O3 C65 C66 121.3(11) . .
C64 C65 C66 119.2(10) . .
C67 C66 C65 118.2(11) . .
C67 C66 C70 123.4(9) . .
C65 C66 C70 118.4(10) . .
C66 C67 C68 124.0(9) . .
C69 C68 C67 117.7(10) . .
C69 C68 C74 120.3(11) . .
C67 C68 C74 121.8(9) . .
C68 C69 C64 121.2(11) . .
C71 C70 C73 114.2(16) . .
C71 C70 C72 106.4(15) . .
C73 C70 C72 107.6(12) . .
C71 C70 C66 110.3(11) . .
C73 C70 C66 109.2(12) . .
C72 C70 C66 108.9(11) . .
C75 C74 C68 177.1(13) . .
C74 C75 C76 177.7(13) . .
C77 C76 C75 120.8(11) . .
C77 C76 C81 119.3(11) . .
C75 C76 C81 119.9(11) . .
C76 C77 C78 121.5(10) . .
C79 C78 C77 119.0(10) . .
C78 C79 C80 123.0(12) . .
C79 C80 C81 117.1(10) . .
C79 C80 C85 123.7(12) . .
C81 C80 C85 119.1(11) . .
C82 C81 C80 117.9(12) . .
C82 C81 C76 121.7(12) . .
C80 C81 C76 119.9(10) . .
C83 C82 C81 122.1(14) . .
C82 C83 C84 122.4(12) . .
C89 C84 C85 121.8(16) . .
C89 C84 C83 120.2(12) . .
C85 C84 C83 117.9(13) . .
C84 C85 C80 118.9(12) . .
C84 C85 C86 117.1(11) . .
C80 C85 C86 123.9(10) . .
C87 C86 C92 119.8(11) . .
C87 C86 C85 114.9(11) . .
C92 C86 C85 125.4(10) . .
C88 C87 C86 125.4(16) . .
C88 C87 C90 117.5(14) . .
C86 C87 C90 117.0(12) . .
C87 C88 C89 117.5(14) . .
C84 C89 C88 118.9(13) . .
C91 C90 C87 118.4(13) . .
C90 C91 C93 124.2(15) . .
C86 C92 C93 117.8(11) . .
C86 C92 C97 125.9(11) . .
C93 C92 C97 116.2(10) . .
C91 C93 C94 121.6(13) . .
C91 C93 C92 118.9(12) . .
C94 C93 C92 119.5(11) . .
C95 C94 C93 122.8(13) . .
C94 C95 C96 121.2(13) . .
C97 C96 C101 120.9(10) . .
C97 C96 C95 117.2(11) . .
C101 C96 C95 121.8(10) . .
C96 C97 C98 117.5(10) . .
C96 C97 C92 121.2(11) . .
C98 C97 C92 121.2(10) . .
C99 C98 C97 119.8(10) . .
C100 C99 C98 120.8(13) . .
C99 C100 C101 121.7(12) . .
C100 C101 C102 121.5(12) . .
C100 C101 C96 118.9(10) . .
C102 C101 C96 119.6(11) . .
C103 C102 C101 176.5(14) . .
C102 C103 C104 176.6(13) . .
C109 C104 C105 119.0(10) . .
C109 C104 C103 119.0(12) . .
C105 C104 C103 121.9(11) . .
C106 C105 C104 123.7(11) . .
C105 C106 C107 116.4(12) . .
C105 C106 C110 120.9(11) . .
C107 C106 C110 122.6(11) . .
O4 C107 C108 119.7(12) . .
O4 C107 C106 120.1(13) . .
C108 C107 C106 120.1(11) . .
C107 C108 C109 122.1(11) . .
C107 C108 C114 122.1(11) . .
C109 C108 C114 115.8(12) . .
C108 C109 C104 118.5(12) . .
C106 C110 C112 114.1(12) . .
C106 C110 C113 108.7(13) . .
C112 C110 C113 107.3(14) . .
C106 C110 C111 109.9(13) . .
C112 C110 C111 107.8(15) . .
C113 C110 C111 108.9(14) . .
N6 C114 C108 121.5(14) . .
N6 C115 C116 112.7(13) . .
N2 C116 C115 114.8(12) . .
N1 C121 C122 113.2(10) . .
N7 C122 C121 109.6(12) . .
N7 C123 C124 123.8(12) . .
C129 C124 C125 119.6(10) . .
C129 C124 C123 118.5(10) . .
C125 C124 C123 121.8(10) . .
O5 C125 C124 119.5(11) . .
O5 C125 C126 118.6(11) . .
C124 C125 C126 121.9(10) . .
C127 C126 C125 116.1(10) . .
C127 C126 C130 120.7(11) . .
C125 C126 C130 123.2(11) . .
C126 C127 C128 123.3(10) . .
C127 C128 C129 118.8(10) . .
C127 C128 C134 122.2(10) . .
C129 C128 C134 119.0(10) . .
C124 C129 C128 120.3(10) . .
C133 C130 C131 100(3) . .
C133 C130 C126 113(2) . .
C131 C130 C126 110.2(16) . .
C133 C130 C132 110(2) . .
C131 C130 C132 112.2(19) . .
C126 C130 C132 111.7(11) . .
C135 C134 C128 176.7(12) . .
C134 C135 C136 174.8(12) . .
C137 C136 C135 120.8(9) . .
C137 C136 C141 119.4(9) . .
C135 C136 C141 119.8(9) . .
C138 C137 C136 119.8(9) . .
C139 C138 C137 121.5(10) . .
C138 C139 C140 121.9(10) . .
C139 C140 C141 117.6(9) . .
C139 C140 C145 124.1(9) . .
C141 C140 C145 118.2(8) . .
C140 C141 C142 119.2(9) . .
C140 C141 C136 119.0(9) . .
C142 C141 C136 121.8(9) . .
C143 C142 C141 121.4(10) . .
C142 C143 C144 121.2(9) . .
C143 C144 C149 121.2(9) . .
C143 C144 C145 120.6(9) . .
C149 C144 C145 118.1(10) . .
C144 C145 C146 119.6(9) . .
C144 C145 C140 116.5(9) . .
C146 C145 C140 123.6(9) . .
C147 C146 C145 117.2(9) . .
C147 C146 C152 117.5(9) . .
C145 C146 C152 125.3(9) . .
C148 C147 C146 120.2(10) . .
C148 C147 C150 120.0(9) . .
C146 C147 C150 119.8(10) . .
C149 C148 C147 120.7(10) . .
C148 C149 C144 120.8(10) . .
C151 C150 C147 119.7(10) . .
C150 C151 C153 120.8(11) . .
C153 C152 C157 118.2(9) . .
C153 C152 C146 117.3(9) . .
C157 C152 C146 124.5(9) . .
C152 C153 C151 121.5(11) . .
C152 C153 C154 118.0(10) . .
C151 C153 C154 120.4(10) . .
C155 C154 C153 122.5(10) . .
C154 C155 C156 120.7(10) . .
C155 C156 C157 119.0(9) . .
C155 C156 C161 122.0(9) . .
C157 C156 C161 118.9(9) . .
C156 C157 C158 118.1(9) . .
C156 C157 C152 119.5(9) . .
C158 C157 C152 122.2(8) . .
C159 C158 C157 121.9(9) . .
C158 C159 C160 119.4(9) . .
C161 C160 C159 121.4(10) . .
C160 C161 C156 119.8(8) . .
C160 C161 C162 121.3(10) . .
C156 C161 C162 118.8(9) . .
C163 C162 C161 170.7(12) . .
C162 C163 C164 176.3(12) . .
C169 C164 C163 122.7(10) . .
C169 C164 C165 118.2(9) . .
C163 C164 C165 119.0(10) . .
C166 C165 C164 123.0(11) . .
C165 C166 C167 117.2(10) . .
C165 C166 C170 121.4(11) . .
C167 C166 C170 121.2(10) . .
O6 C167 C166 119.7(10) . .
O6 C167 C168 120.1(10) . .
C166 C167 C168 120.2(9) . .
C169 C168 C167 120.3(10) . .
C169 C168 C174 118.8(10) . .
C167 C168 C174 120.8(9) . .
C168 C169 C164 121.0(11) . .
C171 C170 C173 107.1(13) . .
C171 C170 C166 110.3(11) . .
C173 C170 C166 111.2(10) . .
C171 C170 C172 111.1(13) . .
C173 C170 C172 107.0(13) . .
C166 C170 C172 110.1(12) . .
N8 C174 C168 123.6(12) . .
N8 C175 C176 112.8(12) . .
C175 C176 N2 111.7(11) . .
N9 C181 C182 113.7(9) 2_656 .
N11 C182 C181 111.2(10) . .
N11 C183 C184 121.1(10) . .
C185 C184 C189 119.1(10) . .
C185 C184 C183 122.5(10) . .
C189 C184 C183 118.4(10) . .
O7 C185 C184 119.7(10) . .
O7 C185 C186 119.0(9) . .
C184 C185 C186 121.2(9) . .
C187 C186 C185 115.9(9) . .
C187 C186 C190 123.6(11) . .
C185 C186 C190 120.4(10) . .
C186 C187 C188 124.2(11) . .
C189 C188 C187 119.5(10) . .
C189 C188 C194 120.3(10) . .
C187 C188 C194 120.2(10) . .
C188 C189 C184 120.1(10) . .
C193 C190 C186 112.8(10) . .
C193 C190 C191 106.1(13) . .
C186 C190 C191 109.9(11) . .
C193 C190 C192 110.3(12) . .
C186 C190 C192 109.9(11) . .
C191 C190 C192 107.6(16) . .
C195 C194 C188 177.0(13) . .
C194 C195 C196 176.9(13) . .
C197 C196 C195 120.1(11) . .
C197 C196 C201 119.4(10) . .
C195 C196 C201 120.4(11) . .
C196 C197 C198 120.2(10) . .
C199 C198 C197 120.7(11) . .
C198 C199 C200 122.2(9) . .
C201 C200 C205 121.8(10) . .
C201 C200 C199 115.4(9) . .
C205 C200 C199 122.6(10) . .
C200 C201 C196 121.7(10) . .
C200 C201 C202 117.6(11) . .
C196 C201 C202 120.7(11) . .
C203 C202 C201 119.1(14) . .
C202 C203 C204 122.7(14) . .
C203 C204 C205 121.3(13) . .
C203 C204 C209 120.1(16) . .
C205 C204 C209 118.6(16) . .
C204 C205 C206 118.5(12) . .
C204 C205 C200 115.0(12) . .
C206 C205 C200 126.3(12) . .
C207 C206 C205 117.0(13) . .
C207 C206 C212 116.7(13) . .
C205 C206 C212 126.2(11) . .
C208 C207 C206 123.4(17) . .
C208 C207 C210 117.7(18) . .
C206 C207 C210 118.8(19) . .
C207 C208 C209 119.5(16) . .
C208 C209 C204 119.5(19) . .
C211 C210 C207 119.7(17) . .
C213 C211 C210 121(2) . .
C213 C212 C206 118.8(13) . .
C213 C212 C217 117.5(14) . .
C206 C212 C217 123.5(11) . .
C211 C213 C212 121(2) . .
C211 C213 C214 120.0(17) . .
C212 C213 C214 118.7(14) . .
C215 C214 C213 123.2(14) . .
C214 C215 C216 119.2(17) . .
C215 C216 C217 120.7(14) . .
C215 C216 C221 119.5(14) . .
C217 C216 C221 119.8(10) . .
C218 C217 C216 117.8(11) . .
C218 C217 C212 122.8(12) . .
C216 C217 C212 119.1(11) . .
C219 C218 C217 121.8(12) . .
C218 C219 C220 119.7(12) . .
C221 C220 C219 121.7(12) . .
C220 C221 C222 123.5(13) . .
C220 C221 C216 118.5(12) . .
C222 C221 C216 117.7(12) . .
C223 C222 C221 179.0(16) . .
C222 C223 C224 174.5(15) . .
C229 C224 C223 121.7(10) . .
C229 C224 C225 119.1(11) . .
C223 C224 C225 119.1(11) . .
C226 C225 C224 123.7(11) . .
C225 C226 C227 116.8(9) . .
C225 C226 C230 122.0(10) . .
C227 C226 C230 121.2(10) . .
O8 C227 C226 122.6(9) . .
O8 C227 C228 117.1(10) . .
C226 C227 C228 120.3(10) . .
C229 C228 C234 119.5(10) . .
C229 C228 C227 119.5(10) . .
C234 C228 C227 121.0(11) . .
C224 C229 C228 120.6(11) . .
C232 C230 C226 109.3(10) . .
C232 C230 C231 119.5(18) . .
C226 C230 C231 109.0(11) . .
C232 C230 C233 106.3(12) . .
C226 C230 C233 110.0(10) . .
C231 C230 C233 102.3(14) . .
N12 C234 C228 122.2(11) . .
C236 C235 N12 113.3(13) . .
N9 C236 C235 114.9(11) . .
N9 C241 C242 111.9(11) . .
N13 C242 C241 109.6(11) . .
N13 C243 C244 121.9(12) . .
C245 C244 C249 120.2(10) . .
C245 C244 C243 121.3(11) . .
C249 C244 C243 118.4(11) . .
O9 C245 C244 119.8(10) . .
O9 C245 C246 120.0(11) . .
C244 C245 C246 120.2(10) . .
C247 C246 C245 117.5(10) . .
C247 C246 C250 121.3(11) . .
C245 C246 C250 121.1(11) . .
C248 C247 C246 124.0(11) . .
C247 C248 C249 118.0(11) . .
C247 C248 C254 122.0(10) . .
C249 C248 C254 119.9(10) . .
C248 C249 C244 120.0(11) . .
C253 C250 C251 106.4(13) . .
C253 C250 C246 110.9(11) . .
C251 C250 C246 110.9(12) . .
C253 C250 C252 107.7(12) . .
C251 C250 C252 113.0(14) . .
C246 C250 C252 108.0(12) . .
C255 C254 C248 178.5(12) . .
C254 C255 C256 175.7(14) . .
C257 C256 C261 119.4(11) . .
C257 C256 C255 119.5(12) . .
C261 C256 C255 121.0(12) . .
C258 C257 C256 117.8(12) . .
C259 C258 C257 122.9(12) . .
C258 C259 C260 121.2(12) . .
C259 C260 C261 119.3(11) . .
C259 C260 C265 124.3(12) . .
C261 C260 C265 116.3(11) . .
C260 C261 C262 122.2(11) . .
C260 C261 C256 119.1(11) . .
C262 C261 C256 118.7(12) . .
C263 C262 C261 118.9(14) . .
C264 C263 C262 121.7(14) . .
C263 C264 C265 121.3(13) . .
C263 C264 C269 122.0(15) . .
C265 C264 C269 116.6(16) . .
C264 C265 C266 120.1(11) . .
C264 C265 C260 117.4(13) . .
C266 C265 C260 122.3(11) . .
C265 C266 C265 127.5(14) 2_656 .
C265 C266 C267 116.2(7) 2_656 .
C265 C266 C267 116.2(7) . .
C268 C267 C268 120(2) 2_656 .
C268 C267 C266 120.1(10) 2_656 .
C268 C267 C266 120.1(10) . .
C267 C268 C269 121.4(13) . .
C268 C269 C264 122.0(15) . .
Cl1 C271 Cl2 109.6(10) . .
Cl4 C272 Cl3 114.6(14) . .
Cl5 C273 Cl6 110.0(10) . .
Cl7 C274 Cl8 115.2(17) . .
Cl10 C275 Cl9 106.1(18) . .
C61 N1 C1 113.0(11) . .
C61 N1 C121 112.4(10) . .
C1 N1 C121 111.5(9) . .
C56 N2 C116 110.4(14) . .
C56 N2 C176 112.5(14) . .
C116 N2 C176 111.5(12) . .
C3 N3 C2 120.4(9) . .
C54 N4 C55 120.7(15) . .
C63 N5 C62 118.5(13) . .
C114 N6 C115 119.3(13) . .
C123 N7 C122 119.9(12) . .
C174 N8 C175 123.1(13) . .
C241 N9 C236 114.0(11) . .
C241 N9 C181 107.3(10) . 2_656
C236 N9 C181 112.0(9) . 2_656
C183 N11 C182 119.8(10) . .
C234 N12 C235 118.7(11) . .
C243 N13 C242 119.4(13) . .
O26 Cl7 C274 112.1(16) 4_546 .

loop_
_geom_bond_atom_site_label_1
_geom_bond_atom_site_label_2
_geom_bond_distance
_geom_bond_site_symmetry_2
O1 C5 1.353(11) .
O2 C47 1.358(14) .
O3 C65 1.321(14) .
O4 C107 1.330(16) .
O5 C125 1.348(15) .
O6 C167 1.359(13) .
O7 C185 1.348(13) .
O8 C227 1.328(14) .
O9 C245 1.351(14) .
O18 O21 1.03(6) .
O26 Cl7 1.61(5) 4_556
O31 O37 1.46(4) 4
O37 O31 1.46(4) 4_545
C1 N1 1.456(17) .
C1 C2 1.502(17) .
C2 N3 1.455(15) .
C3 N3 1.289(12) .
C3 C4 1.444(14) .
C4 C5 1.394(15) .
C4 C9 1.400(12) .
C5 C6 1.407(14) .
C6 C7 1.410(13) .
C6 C10 1.530(16) .
C7 C8 1.346(14) .
C8 C9 1.391(14) .
C8 C14 1.462(12) .
C10 C13 1.502(19) .
C10 C12 1.521(19) .
C10 C11 1.54(2) .
C14 C15 1.187(13) .
C15 C16 1.435(13) .
C16 C17 1.354(14) .
C16 C21 1.449(14) .
C17 C18 1.409(14) .
C18 C19 1.392(15) .
C19 C20 1.394(14) .
C20 C21 1.425(13) .
C20 C25 1.460(15) .
C21 C22 1.422(14) .
C22 C23 1.341(16) .
C23 C24 1.424(16) .
C24 C25 1.411(15) .
C24 C29 1.443(18) .
C25 C26 1.442(15) .
C26 C32 1.431(17) .
C26 C27 1.430(16) .
C27 C28 1.39(2) .
C27 C30 1.46(2) .
C28 C29 1.35(2) .
C30 C31 1.34(2) .
C31 C33 1.41(2) .
C32 C33 1.405(14) .
C32 C37 1.437(16) .
C33 C34 1.447(19) .
C34 C35 1.354(19) .
C35 C36 1.434(15) .
C36 C41 1.404(17) .
C36 C37 1.434(15) .
C37 C38 1.418(14) .
C38 C39 1.359(16) .
C39 C40 1.385(16) .
C40 C41 1.388(15) .
C41 C42 1.424(17) .
C42 C43 1.221(17) .
C43 C44 1.443(16) .
C44 C49 1.369(17) .
C44 C45 1.385(18) .
C45 C46 1.372(17) .
C46 C47 1.39(2) .
C46 C50 1.56(2) .
C47 C48 1.44(2) .
C48 C54 1.426(18) .
C48 C49 1.430(16) .
C50 C53 1.52(3) .
C50 C52 1.52(3) .
C50 C51 1.59(3) .
C54 N4 1.267(17) .
C55 N4 1.46(2) .
C55 C56 1.48(3) .
C56 N2 1.430(19) .
C61 N1 1.429(16) .
C61 C62 1.543(19) .
C62 N5 1.469(15) .
C63 N5 1.264(17) .
C63 C64 1.443(15) .
C64 C69 1.401(17) .
C64 C65 1.418(18) .
C65 C66 1.438(14) .
C66 C67 1.355(17) .
C66 C70 1.571(19) .
C67 C68 1.409(18) .
C68 C69 1.391(15) .
C68 C74 1.418(18) .
C70 C71 1.43(2) .
C70 C73 1.54(2) .
C70 C72 1.55(2) .
C74 C75 1.209(19) .
C75 C76 1.407(19) .
C76 C77 1.361(18) .
C76 C81 1.428(17) .
C77 C78 1.411(18) .
C78 C79 1.357(17) .
C79 C80 1.402(17) .
C80 C81 1.427(18) .
C80 C85 1.437(17) .
C81 C82 1.411(18) .
C82 C83 1.32(2) .
C83 C84 1.43(3) .
C84 C89 1.41(2) .
C84 C85 1.407(18) .
C85 C86 1.483(19) .
C86 C87 1.418(19) .
C86 C92 1.419(16) .
C87 C88 1.34(2) .
C87 C90 1.49(3) .
C88 C89 1.45(3) .
C90 C91 1.33(2) .
C91 C93 1.39(2) .
C92 C93 1.424(18) .
C92 C97 1.447(17) .
C93 C94 1.416(19) .
C94 C95 1.31(2) .
C95 C96 1.452(19) .
C96 C97 1.411(15) .
C96 C101 1.431(17) .
C97 C98 1.435(18) .
C98 C99 1.418(19) .
C99 C100 1.355(19) .
C100 C101 1.389(19) .
C101 C102 1.410(17) .
C102 C103 1.207(17) .
C103 C104 1.430(17) .
C104 C109 1.401(18) .
C104 C105 1.41(2) .
C105 C106 1.369(18) .
C106 C107 1.453(19) .
C106 C110 1.51(2) .
C107 C108 1.37(2) .
C108 C109 1.397(18) .
C108 C114 1.472(17) .
C110 C112 1.52(2) .
C110 C113 1.56(3) .
C110 C111 1.59(3) .
C114 N6 1.289(17) .
C115 N6 1.438(17) .
C115 C116 1.53(3) .
C116 N2 1.44(3) .
C121 N1 1.460(18) .
C121 C122 1.50(2) .
C122 N7 1.474(17) .
C123 N7 1.270(16) .
C123 C124 1.447(17) .
C124 C129 1.388(16) .
C124 C125 1.400(18) .
C125 C126 1.429(18) .
C126 C127 1.394(16) .
C126 C130 1.504(19) .
C127 C128 1.396(15) .
C128 C129 1.409(16) .
C128 C134 1.433(15) .
C130 C133 1.46(5) .
C130 C131 1.50(4) .
C130 C132 1.54(3) .
C134 C135 1.176(15) .
C135 C136 1.433(15) .
C136 C137 1.398(15) .
C136 C141 1.434(14) .
C137 C138 1.365(15) .
C138 C139 1.364(15) .
C139 C140 1.393(14) .
C140 C141 1.422(14) .
C140 C145 1.460(14) .
C141 C142 1.432(15) .
C142 C143 1.323(16) .
C143 C144 1.398(16) .
C144 C149 1.427(16) .
C144 C145 1.431(14) .
C145 C146 1.436(15) .
C146 C147 1.416(15) .
C146 C152 1.457(14) .
C147 C148 1.414(16) .
C147 C150 1.416(17) .
C148 C149 1.363(18) .
C150 C151 1.370(18) .
C151 C153 1.391(18) .
C152 C153 1.385(15) .
C152 C157 1.456(15) .
C153 C154 1.456(17) .
C154 C155 1.321(18) .
C155 C156 1.406(15) .
C156 C157 1.418(14) .
C156 C161 1.423(16) .
C157 C158 1.426(14) .
C158 C159 1.347(16) .
C159 C160 1.410(15) .
C160 C161 1.370(16) .
C161 C162 1.432(15) .
C162 C163 1.206(15) .
C163 C164 1.423(15) .
C164 C169 1.381(16) .
C164 C165 1.427(15) .
C165 C166 1.374(15) .
C166 C167 1.410(17) .
C166 C170 1.535(17) .
C167 C168 1.432(16) .
C168 C169 1.364(15) .
C168 C174 1.470(17) .
C170 C171 1.51(2) .
C170 C173 1.53(2) .
C170 C172 1.54(2) .
C174 N8 1.284(15) .
C175 N8 1.410(19) .
C175 C176 1.49(2) .
C176 N2 1.495(19) .
C181 N9 1.475(15) 2_656
C181 C182 1.490(19) .
C182 N11 1.469(15) .
C183 N11 1.295(14) .
C183 C184 1.437(16) .
C184 C185 1.384(16) .
C184 C189 1.428(15) .
C185 C186 1.457(17) .
C186 C187 1.351(16) .
C186 C190 1.515(16) .
C187 C188 1.407(16) .
C188 C189 1.355(17) .
C188 C194 1.452(16) .
C190 C193 1.508(17) .
C190 C191 1.52(2) .
C190 C192 1.54(2) .
C194 C195 1.207(16) .
C195 C196 1.430(16) .
C196 C197 1.372(18) .
C196 C201 1.435(17) .
C197 C198 1.408(16) .
C198 C199 1.364(16) .
C199 C200 1.445(16) .
C200 C201 1.419(16) .
C200 C205 1.438(17) .
C201 C202 1.465(19) .
C202 C203 1.32(2) .
C203 C204 1.40(2) .
C204 C205 1.42(2) .
C204 C209 1.45(2) .
C205 C206 1.43(2) .
C206 C207 1.40(2) .
C206 C212 1.46(2) .
C207 C208 1.36(3) .
C207 C210 1.46(3) .
C208 C209 1.39(3) .
C210 C211 1.37(3) .
C211 C213 1.35(3) .
C212 C213 1.410(19) .
C212 C217 1.468(18) .
C213 C214 1.44(3) .
C214 C215 1.34(3) .
C215 C216 1.41(2) .
C216 C217 1.414(19) .
C216 C221 1.46(2) .
C217 C218 1.403(17) .
C218 C219 1.371(19) .
C219 C220 1.41(2) .
C220 C221 1.350(18) .
C221 C222 1.422(19) .
C222 C223 1.218(19) .
C223 C224 1.426(19) .
C224 C229 1.361(18) .
C224 C225 1.428(17) .
C225 C226 1.374(17) .
C226 C227 1.407(16) .
C226 C230 1.515(14) .
C227 C228 1.456(15) .
C228 C229 1.390(18) .
C228 C234 1.455(17) .
C230 C232 1.48(2) .
C230 C231 1.55(2) .
C230 C233 1.554(18) .
C234 N12 1.269(17) .
C235 C236 1.47(2) .
C235 N12 1.480(16) .
C236 N9 1.449(17) .
C241 N9 1.445(18) .
C241 C242 1.563(18) .
C242 N13 1.457(17) .
C243 N13 1.304(18) .
C243 C244 1.431(17) .
C244 C245 1.396(18) .
C244 C249 1.404(18) .
C245 C246 1.405(17) .
C246 C247 1.383(16) .
C246 C250 1.538(18) .
C247 C248 1.378(17) .
C248 C249 1.397(17) .
C248 C254 1.437(19) .
C250 C253 1.52(2) .
C250 C251 1.53(3) .
C250 C252 1.57(2) .
C254 C255 1.176(18) .
C255 C256 1.45(2) .
C256 C257 1.406(19) .
C256 C261 1.449(18) .
C257 C258 1.368(18) .
C258 C259 1.358(17) .
C259 C260 1.375(18) .
C260 C261 1.384(18) .
C260 C265 1.482(17) .
C261 C262 1.440(19) .
C262 C263 1.36(2) .
C263 C264 1.35(2) .
C264 C265 1.43(2) .
C264 C269 1.44(2) .
C265 C266 1.457(16) .
C266 C265 1.457(16) 2_656
C266 C267 1.46(2) .
C267 C268 1.37(2) 2_656
C267 C268 1.37(2) .
C268 C269 1.37(3) .
C271 Cl1 1.743(13) .
C271 Cl2 1.745(13) .
C272 Cl4 1.754(13) .
C272 Cl3 1.764(13) .
C273 Cl5 1.724(13) .
C273 Cl6 1.732(13) .
C274 Cl7 1.733(14) .
C274 Cl8 1.736(14) .
C275 Cl10 1.754(15) .
C275 Cl9 1.756(15) .
N9 C181 1.475(15) 2_656
Cl7 O26 1.61(5) 4_546

loop_
_geom_torsion_atom_site_label_1
_geom_torsion_atom_site_label_2
_geom_torsion_atom_site_label_3
_geom_torsion_atom_site_label_4
_geom_torsion
_geom_torsion_site_symmetry_1
_geom_torsion_site_symmetry_4
N1 C1 C2 N3 75.1(12) . .
N3 C3 C4 C5 -0.6(14) . .
N3 C3 C4 C9 176.6(9) . .
C9 C4 C5 O1 -177.7(8) . .
C3 C4 C5 O1 -0.6(14) . .
C9 C4 C5 C6 -0.6(14) . .
C3 C4 C5 C6 176.4(9) . .
O1 C5 C6 C7 175.1(9) . .
C4 C5 C6 C7 -2.0(14) . .
O1 C5 C6 C10 -5.0(15) . .
C4 C5 C6 C10 178.0(10) . .
C5 C6 C7 C8 2.8(14) . .
C10 C6 C7 C8 -177.2(10) . .
C6 C7 C8 C9 -0.8(15) . .
C6 C7 C8 C14 -174.9(9) . .
C7 C8 C9 C4 -1.9(13) . .
C14 C8 C9 C4 172.4(8) . .
C5 C4 C9 C8 2.6(13) . .
C3 C4 C9 C8 -174.6(8) . .
C5 C6 C10 C13 -176.1(11) . .
C7 C6 C10 C13 3.9(16) . .
C5 C6 C10 C12 -54.1(15) . .
C7 C6 C10 C12 125.9(11) . .
C5 C6 C10 C11 66.3(13) . .
C7 C6 C10 C11 -113.8(11) . .
C15 C16 C17 C18 -176.6(9) . .
C21 C16 C17 C18 3.6(15) . .
C16 C17 C18 C19 -7.7(16) . .
C17 C18 C19 C20 3.3(15) . .
C18 C19 C20 C21 4.9(14) . .
C18 C19 C20 C25 -179.1(9) . .
C19 C20 C21 C22 168.1(9) . .
C25 C20 C21 C22 -8.1(13) . .
C19 C20 C21 C16 -8.8(13) . .
C25 C20 C21 C16 175.0(8) . .
C17 C16 C21 C22 -172.2(10) . .
C15 C16 C21 C22 8.1(14) . .
C17 C16 C21 C20 4.7(14) . .
C15 C16 C21 C20 -175.1(8) . .
C20 C21 C22 C23 -5.9(15) . .
C16 C21 C22 C23 170.9(10) . .
C21 C22 C23 C24 9.9(17) . .
C22 C23 C24 C25 0.3(17) . .
C22 C23 C24 C29 -177.7(12) . .
C23 C24 C25 C26 170.4(10) . .
C29 C24 C25 C26 -11.5(16) . .
C23 C24 C25 C20 -13.8(15) . .
C29 C24 C25 C20 164.2(10) . .
C19 C20 C25 C24 -158.6(10) . .
C21 C20 C25 C24 17.3(13) . .
C19 C20 C25 C26 17.0(15) . .
C21 C20 C25 C26 -167.0(9) . .
C24 C25 C26 C32 -158.7(10) . .
C20 C25 C26 C32 25.9(15) . .
C24 C25 C26 C27 21.1(14) . .
C20 C25 C26 C27 -154.4(10) . .
C32 C26 C27 C28 165.3(12) . .
C25 C26 C27 C28 -14.5(17) . .
C32 C26 C27 C30 -15.4(16) . .
C25 C26 C27 C30 164.8(11) . .
C26 C27 C28 C29 -2(2) . .
C30 C27 C28 C29 178.3(13) . .
C27 C28 C29 C24 13(2) . .
C25 C24 C29 C28 -6.3(19) . .
C23 C24 C29 C28 171.8(13) . .
C28 C27 C30 C31 178.1(14) . .
C26 C27 C30 C31 -1.2(19) . .
C27 C30 C31 C33 12(2) . .
C27 C26 C32 C33 20.7(14) . .
C25 C26 C32 C33 -159.5(10) . .
C27 C26 C32 C37 -156.2(11) . .
C25 C26 C32 C37 23.6(16) . .
C26 C32 C33 C31 -10.2(16) . .
C37 C32 C33 C31 166.9(11) . .
C26 C32 C33 C34 167.7(10) . .
C37 C32 C33 C34 -15.2(15) . .
C30 C31 C33 C32 -6(2) . .
C30 C31 C33 C34 176.0(13) . .
C32 C33 C34 C35 3.3(18) . .
C31 C33 C34 C35 -178.7(12) . .
C33 C34 C35 C36 5.3(19) . .
C34 C35 C36 C41 175.2(11) . .
C34 C35 C36 C37 -1.6(16) . .
C41 C36 C37 C38 -8.6(14) . .
C35 C36 C37 C38 168.2(9) . .
C41 C36 C37 C32 172.7(9) . .
C35 C36 C37 C32 -10.4(14) . .
C33 C32 C37 C38 -159.6(10) . .
C26 C32 C37 C38 17.2(15) . .
C33 C32 C37 C36 19.0(14) . .
C26 C32 C37 C36 -164.2(10) . .
C36 C37 C38 C39 7.7(14) . .
C32 C37 C38 C39 -173.7(10) . .
C37 C38 C39 C40 -1.0(16) . .
C38 C39 C40 C41 -5.1(16) . .
C39 C40 C41 C36 3.9(16) . .
C39 C40 C41 C42 -175.7(10) . .
C35 C36 C41 C40 -173.6(10) . .
C37 C36 C41 C40 3.1(15) . .
C35 C36 C41 C42 6.1(16) . .
C37 C36 C41 C42 -177.2(9) . .
C49 C44 C45 C46 -1(2) . .
C43 C44 C45 C46 -178.4(14) . .
C44 C45 C46 C47 2(2) . .
C44 C45 C46 C50 177.2(15) . .
C45 C46 C47 O2 179.0(14) . .
C50 C46 C47 O2 4(2) . .
C45 C46 C47 C48 -2(2) . .
C50 C46 C47 C48 -177.5(15) . .
O2 C47 C48 C54 -2(2) . .
C46 C47 C48 C54 179.7(15) . .
O2 C47 C48 C49 179.8(13) . .
C46 C47 C48 C49 1(2) . .
C45 C44 C49 C48 -1(2) . .
C43 C44 C49 C48 177.1(12) . .
C54 C48 C49 C44 -178.2(13) . .
C47 C48 C49 C44 0.4(19) . .
C45 C46 C50 C53 6(3) . .
C47 C46 C50 C53 -178.8(17) . .
C45 C46 C50 C52 124.4(17) . .
C47 C46 C50 C52 -61(2) . .
C45 C46 C50 C51 -110.2(16) . .
C47 C46 C50 C51 64.6(18) . .
C49 C48 C54 N4 175.3(14) . .
C47 C48 C54 N4 -3(2) . .
N4 C55 C56 N2 73.4(19) . .
N1 C61 C62 N5 78.1(15) . .
N5 C63 C64 C69 176.2(10) . .
N5 C63 C64 C65 -3.5(17) . .
C69 C64 C65 O3 -179.9(10) . .
C63 C64 C65 O3 -0.2(15) . .
C69 C64 C65 C66 0.2(15) . .
C63 C64 C65 C66 179.9(9) . .
O3 C65 C66 C67 178.9(9) . .
C64 C65 C66 C67 -1.3(14) . .
O3 C65 C66 C70 -0.1(15) . .
C64 C65 C66 C70 179.8(9) . .
C65 C66 C67 C68 1.3(15) . .
C70 C66 C67 C68 -179.8(10) . .
C66 C67 C68 C69 -0.3(16) . .
C66 C67 C68 C74 -175.0(10) . .
C67 C68 C69 C64 -0.9(16) . .
C74 C68 C69 C64 174.0(10) . .
C65 C64 C69 C68 0.9(16) . .
C63 C64 C69 C68 -178.8(10) . .
C67 C66 C70 C71 121.1(14) . .
C65 C66 C70 C71 -60.1(16) . .
C67 C66 C70 C73 -112.6(13) . .
C65 C66 C70 C73 66.2(14) . .
C67 C66 C70 C72 4.6(16) . .
C65 C66 C70 C72 -176.5(12) . .
C75 C76 C77 C78 -175.3(11) . .
C81 C76 C77 C78 1.9(16) . .
C76 C77 C78 C79 -1.3(16) . .
C77 C78 C79 C80 -2.8(16) . .
C78 C79 C80 C81 6.1(16) . .
C78 C79 C80 C85 -177.4(11) . .
C79 C80 C81 C82 166.6(11) . .
C85 C80 C81 C82 -10.1(16) . .
C79 C80 C81 C76 -5.3(15) . .
C85 C80 C81 C76 178.0(11) . .
C77 C76 C81 C82 -170.1(12) . .
C75 C76 C81 C82 7.1(18) . .
C77 C76 C81 C80 1.6(16) . .
C75 C76 C81 C80 178.8(11) . .
C80 C81 C82 C83 4(2) . .
C76 C81 C82 C83 175.5(15) . .
C81 C82 C83 C84 -2(3) . .
C82 C83 C84 C89 -170.2(17) . .
C82 C83 C84 C85 7(2) . .
C89 C84 C85 C80 163.9(14) . .
C83 C84 C85 C80 -13(2) . .
C89 C84 C85 C86 -12(2) . .
C83 C84 C85 C86 171.1(13) . .
C79 C80 C85 C84 -161.3(13) . .
C81 C80 C85 C84 15.1(18) . .
C79 C80 C85 C86 13.8(18) . .
C81 C80 C85 C86 -169.7(11) . .
C84 C85 C86 C87 22.5(17) . .
C80 C85 C86 C87 -152.7(12) . .
C84 C85 C86 C92 -157.0(13) . .
C80 C85 C86 C92 27.8(19) . .
C92 C86 C87 C88 162.6(14) . .
C85 C86 C87 C88 -17.0(19) . .
C92 C86 C87 C90 -17.2(17) . .
C85 C86 C87 C90 163.3(11) . .
C86 C87 C88 C89 -1(2) . .
C90 C87 C88 C89 178.9(14) . .
C85 C84 C89 C88 -7(2) . .
C83 C84 C89 C88 170.6(16) . .
C87 C88 C89 C84 13(2) . .
C88 C87 C90 C91 -179.3(14) . .
C86 C87 C90 C91 0.5(18) . .
C87 C90 C91 C93 11.0(19) . .
C87 C86 C92 C93 22.8(16) . .
C85 C86 C92 C93 -157.7(11) . .
C87 C86 C92 C97 -153.8(11) . .
C85 C86 C92 C97 25.7(17) . .
C90 C91 C93 C94 174.1(12) . .
C90 C91 C93 C92 -5.4(19) . .
C86 C92 C93 C91 -11.7(15) . .
C97 C92 C93 C91 165.2(10) . .
C86 C92 C93 C94 168.8(10) . .
C97 C92 C93 C94 -14.3(15) . .
C91 C93 C94 C95 -174.6(13) . .
C92 C93 C94 C95 4.9(19) . .
C93 C94 C95 C96 4(2) . .
C94 C95 C96 C97 -2.2(17) . .
C94 C95 C96 C101 174.0(12) . .
C101 C96 C97 C98 -7.0(13) . .
C95 C96 C97 C98 169.2(10) . .
C101 C96 C97 C92 175.8(9) . .
C95 C96 C97 C92 -8.0(14) . .
C86 C92 C97 C96 -167.4(9) . .
C93 C92 C97 C96 16.0(13) . .
C86 C92 C97 C98 15.5(15) . .
C93 C92 C97 C98 -161.1(9) . .
C96 C97 C98 C99 6.4(14) . .
C92 C97 C98 C99 -176.5(10) . .
C97 C98 C99 C100 -2.1(18) . .
C98 C99 C100 C101 -2(2) . .
C99 C100 C101 C102 -177.2(12) . .
C99 C100 C101 C96 1.0(18) . .
C97 C96 C101 C100 3.5(15) . .
C95 C96 C101 C100 -172.6(11) . .
C97 C96 C101 C102 -178.3(10) . .
C95 C96 C101 C102 5.6(16) . .
C109 C104 C105 C106 -0.4(19) . .
C103 C104 C105 C106 -177.5(12) . .
C104 C105 C106 C107 0.9(19) . .
C104 C105 C106 C110 -175.6(13) . .
C105 C106 C107 O4 -178.6(13) . .
C110 C106 C107 O4 -2(2) . .
C105 C106 C107 C108 0.6(19) . .
C110 C106 C107 C108 177.1(13) . .
O4 C107 C108 C109 176.5(13) . .
C106 C107 C108 C109 -3(2) . .
O4 C107 C108 C114 -3(2) . .
C106 C107 C108 C114 177.7(13) . .
C107 C108 C109 C104 3(2) . .
C114 C108 C109 C104 -177.1(13) . .
C105 C104 C109 C108 -2(2) . .
C103 C104 C109 C108 175.6(12) . .
C105 C106 C110 C112 -7(2) . .
C107 C106 C110 C112 176.5(15) . .
C105 C106 C110 C113 112.5(14) . .
C107 C106 C110 C113 -63.8(18) . .
C105 C106 C110 C111 -128.4(15) . .
C107 C106 C110 C111 55.2(18) . .
C107 C108 C114 N6 1(2) . .
C109 C108 C114 N6 -179.0(15) . .
N6 C115 C116 N2 72(2) . .
N1 C121 C122 N7 74.5(15) . .
N7 C123 C124 C129 177.3(12) . .
N7 C123 C124 C125 1.6(19) . .
C129 C124 C125 O5 -180.0(13) . .
C123 C124 C125 O5 -4(2) . .
C129 C124 C125 C126 2.1(19) . .
C123 C124 C125 C126 177.9(12) . .
O5 C125 C126 C127 -179.2(13) . .
C124 C125 C126 C127 -1.3(19) . .
O5 C125 C126 C130 3(2) . .
C124 C125 C126 C130 -179.2(14) . .
C125 C126 C127 C128 -1.2(18) . .
C130 C126 C127 C128 176.7(13) . .
C126 C127 C128 C129 2.9(16) . .
C126 C127 C128 C134 -177.6(11) . .
C125 C124 C129 C128 -0.4(16) . .
C123 C124 C129 C128 -176.3(10) . .
C127 C128 C129 C124 -2.0(15) . .
C134 C128 C129 C124 178.4(9) . .
C127 C126 C130 C133 -122(2) . .
C125 C126 C130 C133 55(3) . .
C127 C126 C130 C131 127(2) . .
C125 C126 C130 C131 -55(3) . .
C127 C126 C130 C132 2(2) . .
C125 C126 C130 C132 179.5(15) . .
C135 C136 C137 C138 -177.8(9) . .
C141 C136 C137 C138 0.3(15) . .
C136 C137 C138 C139 -3.5(16) . .
C137 C138 C139 C140 -1.0(16) . .
C138 C139 C140 C141 8.4(14) . .
C138 C139 C140 C145 -175.5(9) . .
C139 C140 C141 C142 169.0(9) . .
C145 C140 C141 C142 -7.3(13) . .
C139 C140 C141 C136 -11.2(13) . .
C145 C140 C141 C136 172.5(8) . .
C137 C136 C141 C140 7.1(13) . .
C135 C136 C141 C140 -174.7(8) . .
C137 C136 C141 C142 -173.1(9) . .
C135 C136 C141 C142 5.1(14) . .
C140 C141 C142 C143 -6.2(15) . .
C136 C141 C142 C143 174.0(9) . .
C141 C142 C143 C144 8.4(16) . .
C142 C143 C144 C149 -176.8(10) . .
C142 C143 C144 C145 3.3(15) . .
C143 C144 C145 C146 169.6(9) . .
C149 C144 C145 C146 -10.3(14) . .
C143 C144 C145 C140 -16.3(13) . .
C149 C144 C145 C140 163.8(9) . .
C139 C140 C145 C144 -158.1(9) . .
C141 C140 C145 C144 17.9(12) . .
C139 C140 C145 C146 15.7(15) . .
C141 C140 C145 C146 -168.3(9) . .
C144 C145 C146 C147 20.7(14) . .
C140 C145 C146 C147 -152.9(9) . .
C144 C145 C146 C152 -160.7(9) . .
C140 C145 C146 C152 25.6(15) . .
C145 C146 C147 C148 -15.8(15) . .
C152 C146 C147 C148 165.5(10) . .
C145 C146 C147 C150 163.1(10) . .
C152 C146 C147 C150 -15.6(15) . .
C146 C147 C148 C149 0.2(17) . .
C150 C147 C148 C149 -178.7(11) . .
C147 C148 C149 C144 10.9(18) . .
C143 C144 C149 C148 174.4(11) . .
C145 C144 C149 C148 -5.7(16) . .
C148 C147 C150 C151 179.8(12) . .
C146 C147 C150 C151 0.9(18) . .
C147 C150 C151 C153 7(2) . .
C147 C146 C152 C153 22.3(14) . .
C145 C146 C152 C153 -156.3(10) . .
C147 C146 C152 C157 -154.8(9) . .
C145 C146 C152 C157 26.7(15) . .
C157 C152 C153 C151 162.4(10) . .
C146 C152 C153 C151 -14.9(15) . .
C157 C152 C153 C154 -13.8(14) . .
C146 C152 C153 C154 169.0(10) . .
C150 C151 C153 C152 0.0(19) . .
C150 C151 C153 C154 176.1(12) . .
C152 C153 C154 C155 2.3(17) . .
C151 C153 C154 C155 -173.9(12) . .
C153 C154 C155 C156 8.1(18) . .
C154 C155 C156 C157 -6.4(16) . .
C154 C155 C156 C161 171.7(11) . .
C155 C156 C157 C158 169.8(9) . .
C161 C156 C157 C158 -8.4(14) . .
C155 C156 C157 C152 -5.4(14) . .
C161 C156 C157 C152 176.4(9) . .
C153 C152 C157 C156 15.5(13) . .
C146 C152 C157 C156 -167.5(9) . .
C153 C152 C157 C158 -159.5(10) . .
C146 C152 C157 C158 17.5(14) . .
C156 C157 C158 C159 5.8(14) . .
C152 C157 C158 C159 -179.1(10) . .
C157 C158 C159 C160 -0.2(16) . .
C158 C159 C160 C161 -2.9(17) . .
C159 C160 C161 C156 0.1(17) . .
C159 C160 C161 C162 -176.0(11) . .
C155 C156 C161 C160 -172.6(11) . .
C157 C156 C161 C160 5.5(15) . .
C155 C156 C161 C162 3.7(15) . .
C157 C156 C161 C162 -178.2(10) . .
C169 C164 C165 C166 2.3(15) . .
C163 C164 C165 C166 -174.9(10) . .
C164 C165 C166 C167 -1.4(14) . .
C164 C165 C166 C170 175.0(10) . .
C165 C166 C167 O6 -179.7(9) . .
C170 C166 C167 O6 3.9(15) . .
C165 C166 C167 C168 0.6(14) . .
C170 C166 C167 C168 -175.8(10) . .
O6 C167 C168 C169 179.6(10) . .
C166 C167 C168 C169 -0.6(15) . .
O6 C167 C168 C174 -3.4(15) . .
C166 C167 C168 C174 176.4(9) . .
C167 C168 C169 C164 1.5(16) . .
C174 C168 C169 C164 -175.6(9) . .
C163 C164 C169 C168 174.8(10) . .
C165 C164 C169 C168 -2.2(15) . .
C165 C166 C170 C171 -113.3(13) . .
C167 C166 C170 C171 63.0(15) . .
C165 C166 C170 C173 5.3(16) . .
C167 C166 C170 C173 -178.4(10) . .
C165 C166 C170 C172 123.8(14) . .
C167 C166 C170 C172 -60.0(16) . .
C169 C168 C174 N8 178.1(10) . .
C167 C168 C174 N8 1.1(16) . .
N8 C175 C176 N2 71.5(19) . .
N9 C181 C182 N11 71.2(13) 2_656 .
N11 C183 C184 C185 -2.1(16) . .
N11 C183 C184 C189 178.0(10) . .
C189 C184 C185 O7 179.8(9) . .
C183 C184 C185 O7 -0.1(15) . .
C189 C184 C185 C186 -1.5(14) . .
C183 C184 C185 C186 178.6(9) . .
O7 C185 C186 C187 178.2(9) . .
C184 C185 C186 C187 -0.6(14) . .
O7 C185 C186 C190 -4.3(14) . .
C184 C185 C186 C190 177.0(9) . .
C185 C186 C187 C188 2.2(15) . .
C190 C186 C187 C188 -175.2(10) . .
C186 C187 C188 C189 -1.8(17) . .
C186 C187 C188 C194 178.8(11) . .
C187 C188 C189 C184 -0.4(16) . .
C194 C188 C189 C184 179.0(10) . .
C185 C184 C189 C188 2.0(15) . .
C183 C184 C189 C188 -178.1(10) . .
C187 C186 C190 C193 -122.8(13) . .
C185 C186 C190 C193 59.9(15) . .
C187 C186 C190 C191 -4.6(18) . .
C185 C186 C190 C191 178.1(14) . .
C187 C186 C190 C192 113.6(15) . .
C185 C186 C190 C192 -63.7(15) . .
C195 C196 C197 C198 -173.0(11) . .
C201 C196 C197 C198 2.8(17) . .
C196 C197 C198 C199 -4.5(18) . .
C197 C198 C199 C200 0.7(17) . .
C198 C199 C200 C201 4.4(15) . .
C198 C199 C200 C205 179.4(11) . .
C205 C200 C201 C196 178.9(11) . .
C199 C200 C201 C196 -6.1(15) . .
C205 C200 C201 C202 -2.7(16) . .
C199 C200 C201 C202 172.3(10) . .
C197 C196 C201 C200 2.6(17) . .
C195 C196 C201 C200 178.4(10) . .
C197 C196 C201 C202 -175.6(11) . .
C195 C196 C201 C202 0.1(17) . .
C200 C201 C202 C203 -10.8(18) . .
C196 C201 C202 C203 167.6(13) . .
C201 C202 C203 C204 12(2) . .
C202 C203 C204 C205 0(2) . .
C202 C203 C204 C209 -175.9(16) . .
C203 C204 C205 C206 171.7(13) . .
C209 C204 C205 C206 -11.8(19) . .
C203 C204 C205 C200 -13.4(19) . .
C209 C204 C205 C200 163.0(13) . .
C201 C200 C205 C204 14.2(16) . .
C199 C200 C205 C204 -160.5(11) . .
C201 C200 C205 C206 -171.4(11) . .
C199 C200 C205 C206 13.9(17) . .
C204 C205 C206 C207 21.6(17) . .
C200 C205 C206 C207 -152.6(12) . .
C204 C205 C206 C212 -160.7(12) . .
C200 C205 C206 C212 25.1(19) . .
C205 C206 C207 C208 -17(2) . .
C212 C206 C207 C208 165.1(14) . .
C205 C206 C207 C210 158.6(12) . .
C212 C206 C207 C210 -19.3(17) . .
C206 C207 C208 C209 1(2) . .
C210 C207 C208 C209 -174.1(15) . .
C207 C208 C209 C204 9(3) . .
C203 C204 C209 C208 172.9(16) . .
C205 C204 C209 C208 -4(2) . .
C208 C207 C210 C211 -179.4(16) . .
C206 C207 C210 C211 5(2) . .
C207 C210 C211 C213 10(2) . .
C207 C206 C212 C213 20.9(17) . .
C205 C206 C212 C213 -156.9(12) . .
C207 C206 C212 C217 -153.2(11) . .
C205 C206 C212 C217 29.1(18) . .
C210 C211 C213 C212 -8(2) . .
C210 C211 C213 C214 170.5(15) . .
C206 C212 C213 C211 -7.3(18) . .
C217 C212 C213 C211 167.1(13) . .
C206 C212 C213 C214 174.1(12) . .
C217 C212 C213 C214 -11.5(17) . .
C211 C213 C214 C215 -177.2(15) . .
C212 C213 C214 C215 2(2) . .
C213 C214 C215 C216 7(2) . .
C214 C215 C216 C217 -4.5(19) . .
C214 C215 C216 C221 173.6(12) . .
C215 C216 C217 C218 168.1(11) . .
C221 C216 C217 C218 -10.1(15) . .
C215 C216 C217 C212 -5.7(15) . .
C221 C216 C217 C212 176.1(9) . .
C213 C212 C217 C218 -159.8(12) . .
C206 C212 C217 C218 14.3(16) . .
C213 C212 C217 C216 13.6(15) . .
C206 C212 C217 C216 -172.3(10) . .
C216 C217 C218 C219 8.1(17) . .
C212 C217 C218 C219 -178.4(11) . .
C217 C218 C219 C220 -2(2) . .
C218 C219 C220 C221 -2(2) . .
C219 C220 C221 C222 -172.9(12) . .
C219 C220 C221 C216 0.1(19) . .
C215 C216 C221 C220 -172.0(12) . .
C217 C216 C221 C220 6.2(16) . .
C215 C216 C221 C222 1.5(16) . .
C217 C216 C221 C222 179.6(10) . .
C229 C224 C225 C226 0.1(19) . .
C223 C224 C225 C226 -176.0(12) . .
C224 C225 C226 C227 0.0(18) . .
C224 C225 C226 C230 -179.9(11) . .
C225 C226 C227 O8 -179.2(11) . .
C230 C226 C227 O8 0.7(17) . .
C225 C226 C227 C228 1.7(17) . .
C230 C226 C227 C228 -178.4(10) . .
O8 C227 C228 C229 177.5(11) . .
C226 C227 C228 C229 -3.4(17) . .
O8 C227 C228 C234 -4.2(17) . .
C226 C227 C228 C234 175.0(11) . .
C223 C224 C229 C228 174.1(12) . .
C225 C224 C229 C228 -1.8(19) . .
C234 C228 C229 C224 -175.0(11) . .
C227 C228 C229 C224 3.4(18) . .
C225 C226 C230 C232 -114.2(16) . .
C227 C226 C230 C232 65.9(16) . .
C225 C226 C230 C231 113.6(17) . .
C227 C226 C230 C231 -66.3(18) . .
C225 C226 C230 C233 2.2(16) . .
C227 C226 C230 C233 -177.7(12) . .
C229 C228 C234 N12 -179.6(12) . .
C227 C228 C234 N12 2.0(18) . .
N12 C235 C236 N9 76.1(15) . .
N9 C241 C242 N13 73.2(16) . .
N13 C243 C244 C245 0.3(17) . .
N13 C243 C244 C249 175.9(11) . .
C249 C244 C245 O9 -179.6(10) . .
C243 C244 C245 O9 -4.2(16) . .
C249 C244 C245 C246 1.1(16) . .
C243 C244 C245 C246 176.5(10) . .
O9 C245 C246 C247 -179.2(10) . .
C244 C245 C246 C247 0.1(16) . .
O9 C245 C246 C250 -0.2(17) . .
C244 C245 C246 C250 179.1(11) . .
C245 C246 C247 C248 -0.7(16) . .
C250 C246 C247 C248 -179.7(11) . .
C246 C247 C248 C249 0.2(17) . .
C246 C247 C248 C254 -176.2(11) . .
C247 C248 C249 C244 1.0(17) . .
C254 C248 C249 C244 177.4(11) . .
C245 C244 C249 C248 -1.6(17) . .
C243 C244 C249 C248 -177.2(10) . .
C247 C246 C250 C253 -2.0(17) . .
C245 C246 C250 C253 179.0(12) . .
C247 C246 C250 C251 116.0(14) . .
C245 C246 C250 C251 -63.0(16) . .
C247 C246 C250 C252 -119.7(13) . .
C245 C246 C250 C252 61.3(16) . .
C261 C256 C257 C258 2.2(16) . .
C255 C256 C257 C258 -175.4(10) . .
C256 C257 C258 C259 -3.8(18) . .
C257 C258 C259 C260 0.5(18) . .
C258 C259 C260 C261 4.5(16) . .
C258 C259 C260 C265 -179.2(10) . .
C259 C260 C261 C262 172.7(10) . .
C265 C260 C261 C262 -3.9(14) . .
C259 C260 C261 C256 -5.9(14) . .
C265 C260 C261 C256 177.6(9) . .
C257 C256 C261 C260 2.5(15) . .
C255 C256 C261 C260 -179.9(10) . .
C257 C256 C261 C262 -176.1(10) . .
C255 C256 C261 C262 1.4(15) . .
C260 C261 C262 C263 -6.5(16) . .
C256 C261 C262 C263 172.0(10) . .
C261 C262 C263 C264 6.1(17) . .
C262 C263 C264 C265 5.2(18) . .
C262 C263 C264 C269 -172.5(11) . .
C263 C264 C265 C266 168.9(10) . .
C269 C264 C265 C266 -13.3(14) . .
C263 C264 C265 C260 -15.6(15) . .
C269 C264 C265 C260 162.2(10) . .
C259 C260 C265 C264 -162.0(10) . .
C261 C260 C265 C264 14.4(13) . .
C259 C260 C265 C266 13.4(15) . .
C261 C260 C265 C266 -170.2(9) . .
C264 C265 C266 C265 -158.4(10) . 2_656
C260 C265 C266 C265 26.4(7) . 2_656
C264 C265 C266 C267 21.6(10) . .
C260 C265 C266 C267 -153.6(7) . .
C265 C266 C267 C268 -14.0(7) 2_656 2_656
C265 C266 C267 C268 166.0(7) . 2_656
C265 C266 C267 C268 166.0(7) 2_656 .
C265 C266 C267 C268 -14.0(7) . .
C268 C267 C268 C269 178.0(14) 2_656 .
C266 C267 C268 C269 -2.0(14) . .
C267 C268 C269 C264 11.2(18) . .
C263 C264 C269 C268 174.5(11) . .
C265 C264 C269 C268 -3.3(16) . .
C62 C61 N1 C1 -154.3(10) . .
C62 C61 N1 C121 78.5(12) . .
C2 C1 N1 C61 81.0(11) . .
C2 C1 N1 C121 -151.3(10) . .
C122 C121 N1 C61 -151.9(11) . .
C122 C121 N1 C1 80.0(13) . .
C55 C56 N2 C116 -155.0(15) . .
C55 C56 N2 C176 79.7(17) . .
C115 C116 N2 C56 85.1(15) . .
C115 C116 N2 C176 -149.0(12) . .
C175 C176 N2 C56 -153.7(14) . .
C175 C176 N2 C116 81.6(16) . .
C4 C3 N3 C2 -176.5(9) . .
C1 C2 N3 C3 -120.9(10) . .
C48 C54 N4 C55 180.0(15) . .
C56 C55 N4 C54 -121.3(18) . .
C64 C63 N5 C62 -177.1(10) . .
C61 C62 N5 C63 -123.0(13) . .
C108 C114 N6 C115 -176.7(15) . .
C116 C115 N6 C114 -123.3(17) . .
C124 C123 N7 C122 -179.2(11) . .
C121 C122 N7 C123 -124.8(14) . .
C168 C174 N8 C175 -176.2(10) . .
C176 C175 N8 C174 -116.2(14) . .
C242 C241 N9 C236 76.8(13) . .
C242 C241 N9 C181 -158.5(11) . 2_656
C235 C236 N9 C241 -156.7(11) . .
C235 C236 N9 C181 81.1(13) . 2_656
C184 C183 N11 C182 -179.1(9) . .
C181 C182 N11 C183 -119.6(11) . .
C228 C234 N12 C235 -175.5(12) . .
C236 C235 N12 C234 -113.9(14) . .
C244 C243 N13 C242 -176.1(10) . .
C241 C242 N13 C243 -115.5(13) . .
Cl8 C274 Cl7 O26 127(2) . 4_546
